data_1568968
loop_
_publ_author_name
'Fang, Pengwei'
'Chen, Muqing'
'Yin, Nan'
'Zhuang, Guilin'
'Chen, Tianyun'
'Zhang, Xinyu'
'Du, Pingwu'

_publ_section_title
;
 Regulating supramolecular interactions in dimeric macrocycles.
;
_journal_issue 20
_journal_name_full 'Chemical science'
_journal_page_first 5425
_journal_page_last 5430
_journal_paper_doi 10.1039/d3sc00035d
_journal_volume 14
_journal_year 2023
_chemical_formula_moiety 'C134 H97, 0.5(C60), 2(C6 H5 Cl)'
_chemical_formula_sum 'C176 H107 Cl2'
_chemical_formula_weight 2292.51
_space_group_crystal_system triclinic
_space_group_IT_number 2
_space_group_name_Hall '-P 1'
_space_group_name_H-M_alt 'P -1'
_atom_sites_solution_hydrogens geom
_audit_creation_date 2022-07-14
_audit_creation_method
;
Olex2 1.2
(compiled 2018.05.29 svn.r3508 for OlexSys, GUI svn.r5506)
;
_audit_update_record
;
2022-07-20 deposited with the CCDC.	2023-04-26 downloaded from the CCDC.
;
_cell_angle_alpha 90.828(2)
_cell_angle_beta 108.688(2)
_cell_angle_gamma 93.047(2)
_cell_formula_units_Z 2
_cell_length_a 15.9267(3)
_cell_length_b 20.9291(4)
_cell_length_c 22.0491(5)
_cell_measurement_reflns_used 29419
_cell_measurement_temperature 100.00(10)
_cell_measurement_theta_max 69.1100
_cell_measurement_theta_min 2.8960
_cell_volume 6948.5(3)
_computing_cell_refinement 'CrysAlisPro 1.171.41.110a (Rigaku OD, 2021)'
_computing_data_collection 'CrysAlisPro 1.171.41.110a (Rigaku OD, 2021)'
_computing_data_reduction 'CrysAlisPro 1.171.41.110a (Rigaku OD, 2021)'
_computing_molecular_graphics 'Olex2 (Dolomanov et al., 2009)'
_computing_publication_material 'Olex2 (Dolomanov et al., 2009)'
_computing_structure_refinement 'ShelXL (Sheldrick, 2015)'
_diffrn_ambient_temperature 100.15
_diffrn_measured_fraction_theta_full 0.990
_diffrn_measured_fraction_theta_max 0.972
_diffrn_measurement_device_type 'XtaLAB Synergy, Dualflex, HyPix'
_diffrn_radiation_type CuK\a
_diffrn_radiation_wavelength 1.54184
_diffrn_reflns_av_R_equivalents 0.0495
_diffrn_reflns_av_unetI/netI 0.0502
_diffrn_reflns_Laue_measured_fraction_full 0.990
_diffrn_reflns_Laue_measured_fraction_max 0.972
_diffrn_reflns_limit_h_max 19
_diffrn_reflns_limit_h_min -17
_diffrn_reflns_limit_k_max 25
_diffrn_reflns_limit_k_min -25
_diffrn_reflns_limit_l_max 26
_diffrn_reflns_limit_l_min -26
_diffrn_reflns_number 84249
_diffrn_reflns_point_group_measured_fraction_full 0.990
_diffrn_reflns_point_group_measured_fraction_max 0.972
_diffrn_reflns_theta_full 67.684
_diffrn_reflns_theta_max 69.639
_diffrn_reflns_theta_min 2.934
_diffrn_source 'micro-focus sealed X-ray tube'
_exptl_absorpt_coefficient_mu 0.817
_exptl_absorpt_correction_T_max 1.00000
_exptl_absorpt_correction_T_min 0.83066
_exptl_absorpt_correction_type multi-scan
_exptl_absorpt_process_details
;
CrysAlisPro 1.171.41.110a (Rigaku Oxford Diffraction, 2021)
Empirical absorption correction using spherical harmonics,
implemented in SCALE3 ABSPACK scaling algorithm.
;
_exptl_crystal_colour black
_exptl_crystal_colour_primary black
_exptl_crystal_density_diffrn 1.096
_exptl_crystal_description Block
_exptl_crystal_F_000 2394
_exptl_crystal_size_max 0.1
_exptl_crystal_size_mid 0.08
_exptl_crystal_size_min 0.07
_refine_diff_density_max 0.917
_refine_diff_density_min -1.220
_refine_diff_density_rms 0.097
_refine_ls_extinction_method none
_refine_ls_goodness_of_fit_ref 1.028
_refine_ls_hydrogen_treatment constr
_refine_ls_matrix_type full
_refine_ls_number_parameters 1910
_refine_ls_number_reflns 25463
_refine_ls_number_restraints 891
_refine_ls_restrained_S_all 1.020
_refine_ls_R_factor_all 0.1311
_refine_ls_R_factor_gt 0.1178
_refine_ls_shift/su_max 0.002
_refine_ls_shift/su_mean 0.000
_refine_ls_structure_factor_coef Fsqd
_refine_ls_weighting_details 'w=1/[\s^2^(Fo^2^)+(0.1811P)^2^+20.4218P] where P=(Fo^2^+2Fc^2^)/3'
_refine_ls_weighting_scheme calc
_refine_ls_wR_factor_gt 0.3410
_refine_ls_wR_factor_ref 0.3518
_reflns_Friedel_coverage 0.000
_reflns_number_gt 20451
_reflns_number_total 25463
_reflns_threshold_expression 'I > 2\s(I)'
_cod_data_source_file d3sc00035d2.cif
_cod_data_source_block exp_9539_sq
_cod_depositor_comments 'Adding full bibliography for 1568967--1568969.cif.'
_cod_database_code 1568968
_shelx_shelxl_version_number 2014/7
_shelx_space_group_comment
;
The symmetry employed for this shelxl refinement is uniquely defined
by the following loop, which should always be used as a source of
symmetry information in preference to the above space-group names.
They are only intended as comments.
;
_olex2_refinement_description
;
1. Fixed Uiso
 At 1.5 times of:
  All C(H,H,H) groups, {H1FB,H1FC} of C1FA
 At 0.8 times of:
  H1FA of C1FA
 At 1.2 times of:
  H030 of C030, H034 of C034, H02Y of C02Y, H02Z of C02Z, H02N of C02N, H02L
  of C02L, H02W of C02W, H02M of C02M, H02S of C02S, H032 of C032, H02K of C02K,
   H02V of C02V, H03O of C03O, H03H of C03E, {H03D,H03E} of C035, H039 of C039,
  H03F of C03B, H03N of C03N, H03I of C03H, H036 of C036, H03G of C03D, H03K of
  C03K, H047 of C047, H03X of C03X, H04D of C04D, H03R of C03R, H010 of C010,
  H01A of C01A, H01G of C01G, H011 of C011, H012 of C012, H016 of C016, H00Y of
  C00Y, H019 of C019, H01B of C01B, H00Z of C00Z, H01D of C01D, H01S of C01S,
  H01T of C01T, H01K of C01K, H01L of C01L, H01X of C01X, H01M of C01M, H01J of
  C01J, H01P of C01P, H01R of C01R, H01W of C01W, H01Q of C01Q, H01Y of C01Y,
  H026 of C026, H02F of C02F, H02E of C02E, H02G of C02G, H022 of C022, H021 of
  C021, H02A of C02A, H024 of C024, H02B of C02B, H020 of C020, H023 of C023,
  H028 of C028, H02C of C02C, H02I of C02I, H02H of C02H, H02J of C02J, H7AA of
  C7AA, H5AA of C5AA, H0BA of C0BA, H4AA of C4AA, H2BA of C2BA, H3AA of C3AA,
  H9AA of C9AA, H2AA of C2AA, H8AA of C8AA, H8 of C8, H04H of C04H, H04P of
  C04P, H00D of C00D, H00E of C00E, H00J of C00J, H00P of C00P, H00R of C00R,
  H00S of C00S, H00U of C00U, H00I of C00I, H00G of C00G, H00Q of C00Q, H00W of
  C00W
2. Restrained distances
 C0DA-C7EA = C9EA-C0FA = C6FA-C7BA = C5CA-C6CA
 1.4 with sigma of 0.01
 C2CA-C3GA = C7FA-C8FA = C9FA-C6
 1.4 with sigma of 0.01
 C4CA-C1DA = C1DA-C8EA = C3-C4 = C6CA-C5GA
 1.4 with sigma of 0.01
 C1-C2
 1.4 with sigma of 0.01
 C0AA-C3BA \\sim C3BA-C4BA \\sim C4BA-C0AA
 with sigma of 0.02
 C5BA-C6DA \\sim C6DA-C1FA \\sim C1FA-C5BA
 with sigma of 0.02
 C1BA-C0AA \\sim C1BA-C3BA \\sim C1BA-C4BA
 with sigma of 0.02
 C1BA-C5BA \\sim C1BA-C6DA \\sim C1BA-C1FA
 with sigma of 0.02
 C2EA-C3DA \\sim C1EA-C4DA \\sim C3DA-C5DA \\sim C4DA-C2EA \\sim C5DA-C1EA
 with sigma of 0.02
 C2EA-C1EA \\sim C1EA-C3DA \\sim C3DA-C4DA \\sim C4DA-C5DA \\sim C5DA-C2EA
 with sigma of 0.02
 C1EA-C8CA \\sim C2EA-C6EA \\sim C8CA-C3EA \\sim C6EA-C9CA \\sim C3EA-C1EA
\\sim C9CA-C2EA
 with sigma of 0.02
 C1EA-C6EA \\sim C2EA-C3EA \\sim C8CA-C9CA
 with sigma of 0.02
 C0DA-C9EA \\sim C7EA-C0FA \\sim C9EA-C6FA \\sim C0FA-C7BA \\sim C6FA-C0DA
\\sim C7BA-C7EA
 with sigma of 0.02
 C0DA-C0FA \\sim C7EA-C6FA \\sim C9EA-C7BA
 with sigma of 0.02
 C0FA-C9FA \\sim C6-C5FA \\sim C9FA-C6FA \\sim C5FA-C0FA \\sim C6FA-C6
 with sigma of 0.02
 C0FA-C6 \\sim C6-C9FA \\sim C9FA-C5FA \\sim C5FA-C6FA \\sim C6FA-C0FA
 with sigma of 0.02
 C8FA-C8BA \\sim C7FA-C9BA \\sim C8BA-C0CA \\sim C9BA-C8FA \\sim C0CA-C7FA
 with sigma of 0.02
 C8FA-C7FA \\sim C7FA-C8BA \\sim C8BA-C9BA \\sim C9BA-C0CA \\sim C0CA-C8FA
 with sigma of 0.02
 C2CA-C7FA \\sim C3GA-C8FA \\sim C7FA-C9FA \\sim C8FA-C6 \\sim C9FA-C2CA \\sim
C6-C3GA
 with sigma of 0.02
 C2CA-C8FA \\sim C3GA-C9FA \\sim C7FA-C6
 with sigma of 0.02
 C3EA-C5EA \\sim C4EA-C1CA \\sim C5EA-C4CA \\sim C1CA-C6EA \\sim C4CA-C3EA
\\sim C6EA-C4EA
 with sigma of 0.02
 C3EA-C1CA \\sim C4EA-C4CA \\sim C5EA-C6EA
 with sigma of 0.02
 C0GA-C9DA \\sim C0EA-C8DA \\sim C9DA-C7DA \\sim C8DA-C0GA \\sim C7DA-C0EA
 with sigma of 0.02
 C0GA-C0EA \\sim C0EA-C9DA \\sim C9DA-C8DA \\sim C8DA-C7DA \\sim C7DA-C0GA
 with sigma of 0.02
 C5-C0GA \\sim C4-C0EA \\sim C0GA-C2GA \\sim C0EA-C1GA \\sim C2GA-C5 \\sim
C1GA-C4
 with sigma of 0.02
 C5-C0EA \\sim C4-C2GA \\sim C0GA-C1GA
 with sigma of 0.02
 C3CA-C2GA \\sim C1GA-C3GA \\sim C2GA-C2CA \\sim C3GA-C3CA \\sim C2CA-C1GA
 with sigma of 0.02
 C3CA-C1GA \\sim C1GA-C2GA \\sim C2GA-C3GA \\sim C3GA-C2CA \\sim C2CA-C3CA
 with sigma of 0.02
 C4GA-C2FA \\sim C4FA-C3FA \\sim C2FA-C2DA \\sim C3FA-C4GA \\sim C2DA-C4FA
 with sigma of 0.02
 C4GA-C4FA \\sim C4FA-C2FA \\sim C2FA-C3FA \\sim C3FA-C2DA \\sim C2DA-C4GA
 with sigma of 0.02
 C5FA-C7BA \\sim C6FA-C6BA \\sim C7BA-C4GA \\sim C6BA-C2DA \\sim C4GA-C5FA
\\sim C2DA-C6FA
 with sigma of 0.02
 C5FA-C6BA \\sim C6FA-C4GA \\sim C7BA-C2DA
 with sigma of 0.02
 C5GA-C3 \\sim C6CA-C4 \\sim C3-C5 \\sim C4-C5GA \\sim C5-C6CA
 with sigma of 0.02
 C5GA-C6CA \\sim C6CA-C3 \\sim C3-C4 \\sim C4-C5 \\sim C5-C5GA
 with sigma of 0.02
 C2-C5EA \\sim C7CA-C1CA \\sim C5EA-C5CA \\sim C1CA-C2 \\sim C5CA-C7CA
 with sigma of 0.02
 C2-C7CA \\sim C7CA-C5EA \\sim C5EA-C1CA \\sim C1CA-C5CA \\sim C5CA-C2
 with sigma of 0.02
3. Restrained planarity
 C5FA, C9FA, C6, C0FA, C6FA
 with sigma of 0.1
 C8FA, C9FA, C5FA, C2DA, C3FA, C0CA
 with sigma of 0.1
4. Uiso/Uaniso restraints and constraints
C5BA \\sim C4BA \\sim C6DA \\sim C3BA \\sim C1FA \\sim C0AA: within 2A with
sigma of 0.01 and sigma for terminal atoms of 0.02
C9FA \\sim C2EA \\sim C8CA \\sim C1EA \\sim C5DA \\sim C6EA \\sim C8EA \\sim
C9CA \\sim C3DA \\sim C4DA \\sim C8DA \\sim C3EA \\sim C4CA \\sim C1DA \\sim
C7DA \\sim C03W \\sim C2FA \\sim C9BA \\sim C9DA \\sim C4EA \\sim C1CA \\sim C3
\\sim C0GA \\sim C03V \\sim C4FA \\sim C3FA \\sim C0CA \\sim C8BA \\sim C0EA
\\sim C5EA \\sim C5CA \\sim C6CA \\sim C4 \\sim C041 \\sim C4GA \\sim C2DA
\\sim C8FA \\sim C7FA \\sim C2GA \\sim C7CA \\sim C2 \\sim C5GA \\sim C5 \\sim
C03M \\sim C6BA \\sim C5FA \\sim C3GA \\sim C1GA \\sim C1 \\sim C14O \\sim C0DA
\\sim C7BA \\sim C6FA \\sim C6 \\sim C2CA \\sim C3CA \\sim C7EA \\sim C140
\\sim C0FA \\sim C9EA: within 2A with sigma of 0.01 and sigma for terminal
atoms of 0.02
Uanis(C8FA) \\sim Ueq, Uanis(C4EA) \\sim Ueq, Uanis(C7CA) \\sim Ueq: with sigma
of 0.01 and sigma for terminal atoms of 0.02
5. Others
 Sof(C5BA)=Sof(H5BA)=Sof(H5BB)=Sof(H5BC)=Sof(C6DA)=Sof(H6DA)=Sof(H6DB)=
 Sof(H6DC)=Sof(C1FA)=Sof(H1FA)=Sof(H1FB)=Sof(H1FC)=1-FVAR(1)
 Sof(C3BA)=Sof(H3BA)=Sof(H3BB)=Sof(H3BC)=Sof(C4BA)=Sof(H4BA)=Sof(H4BB)=
 Sof(H4BC)=Sof(C0AA)=Sof(H0AA)=Sof(H0AB)=Sof(H0AC)=FVAR(1)
 Fixed Sof: C2EA(0.5) C8CA(0.5) C03M(0.5) C9CA(0.5) C03V(0.5) C03W(0.5)
 C5FA(0.5) C1EA(0.5) C041(0.5) C0CA(0.5) C4DA(0.5) C3FA(0.5) C2DA(0.5)
 C6EA(0.5) C7CA(0.5) C6BA(0.5) C5DA(0.5) C9BA(0.5) C8FA(0.5) C4GA(0.5)
 C3EA(0.5) C2FA(0.5) C4EA(0.5) C3DA(0.5) C6FA(0.5) C7BA(0.5) C5EA(0.5)
 C8DA(0.5) C4FA(0.5) C9FA(0.5) C9EA(0.5) C0FA(0.5) C9DA(0.5) C3CA(0.5)
 C2GA(0.5) C1GA(0.5) C1DA(0.5) C140(0.5) C0EA(0.5) C5CA(0.5) C1(0.5) C6CA(0.5)
 C3(0.5) C6(0.5) C8BA(0.5) C0GA(0.5) C7EA(0.5) C2(0.5) C1CA(0.5) C4(0.5)
 C2CA(0.5) C5GA(0.5) C3GA(0.5) C14O(0.5) C8EA(0.5) C7DA(0.5) C7FA(0.5)
 C0DA(0.5) C5(0.5) C4CA(0.5)
6.a Secondary CH2 refined with riding coordinates:
 C035(H03D,H03E)
6.b Aromatic/amide H refined with riding coordinates:
 C00D(H00D), C00E(H00E), C00G(H00G), C00I(H00I), C00J(H00J), C00P(H00P),
 C00Q(H00Q), C00R(H00R), C00S(H00S), C00U(H00U), C00W(H00W), C00Y(H00Y),
 C00Z(H00Z), C010(H010), C011(H011), C012(H012), C016(H016), C019(H019),
 C01A(H01A), C01B(H01B), C01D(H01D), C01G(H01G), C01J(H01J), C01K(H01K),
 C01L(H01L), C01M(H01M), C01P(H01P), C01Q(H01Q), C01R(H01R), C01S(H01S),
 C01T(H01T), C01W(H01W), C01X(H01X), C01Y(H01Y), C020(H020), C021(H021),
 C022(H022), C023(H023), C024(H024), C026(H026), C028(H028), C02A(H02A),
 C02B(H02B), C02C(H02C), C02E(H02E), C02F(H02F), C02G(H02G), C02H(H02H),
 C02I(H02I), C02J(H02J), C02K(H02K), C02L(H02L), C02M(H02M), C02N(H02N),
 C02S(H02S), C02V(H02V), C02W(H02W), C02Y(H02Y), C02Z(H02Z), C030(H030),
 C032(H032), C034(H034), C036(H036), C039(H039), C03B(H03F), C03D(H03G),
 C03E(H03H), C03H(H03I), C03K(H03K), C03N(H03N), C03O(H03O), C03R(H03R),
 C03X(H03X), C047(H047), C04D(H04D), C04H(H04H), C04P(H04P), C2BA(H2BA),
 C4AA(H4AA), C2AA(H2AA), C3AA(H3AA), C8(H8), C8AA(H8AA), C7AA(H7AA), C9AA(H9AA),
  C5AA(H5AA), C0BA(H0BA)
6.c Idealised Me refined as rotating group:
 C031(H03A,H03B,H03C), C03T(H03J,H03L,H03M), C03Y(H03P,H03Q,H03S), C3BA(H3BA,
 H3BB,H3BC), C4BA(H4BA,H4BB,H4BC), C5BA(H5BA,H5BB,H5BC), C0AA(H0AA,H0AB,H0AC),
 C6DA(H6DA,H6DB,H6DC), C1FA(H1FA,H1FB,H1FC)
;
_olex2_submission_special_instructions 'No special instructions were received'

loop_
_space_group_symop_operation_xyz
'x, y, z'
'-x, -y, -z'

loop_
_atom_site_label
_atom_site_type_symbol
_atom_site_fract_x
_atom_site_fract_y
_atom_site_fract_z
_atom_site_U_iso_or_equiv
_atom_site_adp_type
_atom_site_occupancy
_atom_site_site_symmetry_order
_atom_site_calc_flag
_atom_site_refinement_flags_posn
_atom_site_refinement_flags_adp
_atom_site_refinement_flags_occupancy
_atom_site_disorder_assembly
_atom_site_disorder_group
C006 C 0.8161(3) 0.2372(2) 0.6863(2) 0.0356(9) Uani 1 1 d . . . A 21
C007 C 0.7805(3) 0.0554(2) 0.6003(2) 0.0350(9) Uani 1 1 d . . . A 21
C008 C 0.6852(3) 0.16502(19) 0.6965(2) 0.0335(8) Uani 1 1 d . . . A 21
C009 C 0.6091(3) 0.16299(19) 0.71612(19) 0.0332(8) Uani 1 1 d . . . A 21
C00A C 0.5346(3) 0.0802(2) 0.6317(2) 0.0352(9) Uani 1 1 d . . . A 21
C00B C 0.5383(3) 0.1127(2) 0.6888(2) 0.0353(9) Uani 1 1 d . . . A 21
C00C C 0.6717(3) 0.2535(2) 0.7901(2) 0.0378(9) Uani 1 1 d . . . A 21
C00D C 0.9054(3) 0.2536(2) 0.7164(2) 0.0385(9) Uani 1 1 d . . . A 21
H00D H 0.9357 0.2349 0.7559 0.046 Uiso 1 1 calc R . . A 21
C00E C 0.7778(3) 0.2560(2) 0.6234(2) 0.0365(9) Uani 1 1 d . . . A 21
H00E H 0.7198 0.2394 0.5992 0.044 Uiso 1 1 calc R . . A 21
C00F C 0.6133(3) 0.0825(2) 0.6110(2) 0.0361(9) Uani 1 1 d . . . A 21
C00G C 0.7727(3) 0.1015(2) 0.6434(2) 0.0350(9) Uani 1 1 d . . . A 21
H00G H 0.8254 0.1232 0.6709 0.042 Uiso 1 1 calc R . . A 21
C00H C 1.0204(3) -0.0429(2) 0.6618(2) 0.0377(9) Uani 1 1 d . . . A 21
C00I C 0.4158(3) 0.27484(19) 0.8132(2) 0.0366(9) Uani 1 1 d . . . A 21
H00I H 0.4021 0.2825 0.8515 0.044 Uiso 1 1 calc R . . A 21
C00J C 0.3330(3) 0.4028(2) 0.8005(2) 0.0423(10) Uani 1 1 d . . . A 21
H00J H 0.3782 0.3959 0.8397 0.051 Uiso 1 1 calc R . . A 21
C00K C 0.8672(3) 0.0274(2) 0.6093(2) 0.0361(9) Uani 1 1 d . . . A 21
C00L C 0.7527(3) 0.2155(2) 0.7210(2) 0.0340(9) Uani 1 1 d . . . A 21
C00M C 0.6913(3) 0.1176(2) 0.6487(2) 0.0338(8) Uani 1 1 d . . . A 21
C00N C 0.3636(3) 0.29988(19) 0.7566(2) 0.0359(9) Uani 1 1 d . . . A 21
C00O C 0.5994(3) 0.2105(2) 0.7593(2) 0.0367(9) Uani 1 1 d . . . A 21
C00P C 0.4876(3) 0.2390(2) 0.8156(2) 0.0370(9) Uani 1 1 d . . . A 21
H00P H 0.5216 0.2217 0.8549 0.044 Uiso 1 1 calc R . . A 21
C00Q C 0.9509(3) 0.2970(2) 0.6896(2) 0.0394(9) Uani 1 1 d . . . A 21
H00Q H 1.0118 0.3086 0.7114 0.047 Uiso 1 1 calc R . . A 21
C00R C 0.9475(3) 0.0573(2) 0.6494(2) 0.0387(9) Uani 1 1 d . . . A 21
H00R H 0.9505 0.1019 0.6592 0.046 Uiso 1 1 calc R . . A 21
C00S C 0.3796(3) 0.28182(19) 0.7003(2) 0.0361(9) Uani 1 1 d . . . A 21
H00S H 0.3405 0.2937 0.6602 0.043 Uiso 1 1 calc R . . A 21
C00T C 0.5095(3) 0.22845(19) 0.7603(2) 0.0344(9) Uani 1 1 d . . . A 21
C00U C 0.4808(3) 0.0927(2) 0.7215(2) 0.0369(9) Uani 1 1 d . . . A 21
H00U H 0.4878 0.1121 0.7622 0.044 Uiso 1 1 calc R . . A 21
C00V C 0.7481(3) 0.2565(2) 0.7700(2) 0.0359(9) Uani 1 1 d . . . A 21
C00W C 0.4594(3) 0.0385(2) 0.6027(2) 0.0394(9) Uani 1 1 d . . . A 21
H00W H 0.4494 0.0215 0.5607 0.047 Uiso 1 1 calc R . . A 21
C00X C 0.3720(3) 0.0124(2) 0.7406(2) 0.0416(10) Uani 1 1 d . . . A 21
C00Y C 0.8061(3) 0.3680(2) 0.7627(2) 0.0419(10) Uani 1 1 d . . . A 21
H00Y H 0.7563 0.3721 0.7255 0.050 Uiso 1 1 calc R . . A 21
C00Z C 0.4518(3) 0.24666(19) 0.7023(2) 0.0353(9) Uani 1 1 d . . . A 21
H00Z H 0.4619 0.2350 0.6635 0.042 Uiso 1 1 calc R . . A 21
C010 C 0.8876(3) 0.3076(2) 0.8503(2) 0.0403(10) Uani 1 1 d . . . A 21
H010 H 0.8940 0.2699 0.8746 0.048 Uiso 1 1 calc R . . A 21
C011 C 0.7008(3) 0.0285(2) 0.5561(2) 0.0431(10) Uani 1 1 d . . . A 21
H011 H 0.7029 0.0016 0.5217 0.052 Uiso 1 1 calc R . . A 21
C012 C 0.8709(3) -0.0361(2) 0.5894(2) 0.0401(10) Uani 1 1 d . . . A 21
H012 H 0.8209 -0.0561 0.5574 0.048 Uiso 1 1 calc R . . A 21
C013 C 0.8145(3) 0.3109(2) 0.7953(2) 0.0365(9) Uani 1 1 d . . . A 21
C014 C 0.9085(3) 0.3236(2) 0.6309(2) 0.0394(9) Uani 1 1 d . . . A 21
C015 C 0.9398(3) 0.3853(2) 0.6112(2) 0.0415(10) Uani 1 1 d . . . A 21
C016 C 1.0891(3) -0.1489(2) 0.6887(2) 0.0441(10) Uani 1 1 d . . . A 21
H016 H 1.0791 -0.1609 0.6452 0.053 Uiso 1 1 calc R . . A 21
C017 C 0.4131(3) 0.0449(2) 0.6969(2) 0.0400(10) Uani 1 1 d . . . A 21
C018 C 0.3053(3) 0.3534(2) 0.7545(2) 0.0372(9) Uani 1 1 d . . . A 21
C019 C 0.9447(3) -0.0702(2) 0.6149(2) 0.0396(9) Uani 1 1 d . . . A 21
H019 H 0.9444 -0.1132 0.6004 0.047 Uiso 1 1 calc R . . A 21
C01A C 1.0220(3) 0.0232(2) 0.6747(2) 0.0405(10) Uani 1 1 d . . . A 21
H01A H 1.0754 0.0448 0.7014 0.049 Uiso 1 1 calc R . . A 21
C01B C 0.9243(3) 0.4017(2) 0.5483(2) 0.0424(10) Uani 1 1 d . . . A 21
H01B H 0.9086 0.3689 0.5157 0.051 Uiso 1 1 calc R . . A 21
C01C C 0.2292(3) 0.4737(2) 0.7343(2) 0.0407(10) Uani 1 1 d . . . A 21
C01D C 0.6212(3) 0.0410(2) 0.5625(2) 0.0421(10) Uani 1 1 d . . . A 21
H01D H 0.5687 0.0210 0.5331 0.051 Uiso 1 1 calc R . . A 21
C01E C 0.6666(3) 0.3015(2) 0.8392(2) 0.0424(10) Uani 1 1 d . . . A 21
C01F C 0.9438(3) 0.4147(2) 0.8369(2) 0.0433(10) Uani 1 1 d . . . A 21
C01G C 0.9312(3) 0.4657(2) 0.5313(2) 0.0438(10) Uani 1 1 d . . . A 21
H01G H 0.9187 0.4754 0.4875 0.053 Uiso 1 1 calc R . . A 21
C01H C 0.2094(3) 0.5396(2) 0.7136(2) 0.0420(10) Uani 1 1 d . . . A 21
C01I C 0.2267(3) 0.6675(2) 0.6773(3) 0.0443(11) Uani 1 1 d . . . A 21
C01J C 0.2299(3) 0.3628(2) 0.7015(2) 0.0405(10) Uani 1 1 d . . . A 21
H01J H 0.2040 0.3282 0.6720 0.049 Uiso 1 1 calc R . . A 21
C01K C 0.9710(3) 0.4355(2) 0.6579(2) 0.0408(10) Uani 1 1 d . . . A 21
H01K H 0.9871 0.4258 0.7019 0.049 Uiso 1 1 calc R . . A 21
C01L C 0.8689(3) 0.4190(2) 0.7836(2) 0.0459(11) Uani 1 1 d . . . A 21
H01L H 0.8604 0.4576 0.7609 0.055 Uiso 1 1 calc R . . A 21
C01M C 0.8231(3) 0.2983(2) 0.5957(2) 0.0391(9) Uani 1 1 d . . . A 21
H01M H 0.7964 0.3104 0.5527 0.047 Uiso 1 1 calc R . . A 21
C01N C 0.2632(3) 0.7284(2) 0.6588(3) 0.0486(11) Uani 1 1 d . . . A 21
C01O C 0.9464(3) 0.5834(2) 0.5612(2) 0.0436(10) Uani 1 1 d . . . A 21
C01P C 1.1132(3) -0.0682(2) 0.7708(3) 0.0464(11) Uani 1 1 d . . . A 21
H01P H 1.1195 -0.0241 0.7835 0.056 Uiso 1 1 calc R . . A 21
C01Q C 0.4001(3) 0.0222(2) 0.6345(2) 0.0407(10) Uani 1 1 d . . . A 21
H01Q H 0.3493 -0.0052 0.6134 0.049 Uiso 1 1 calc R . . A 21
C01R C 0.9785(3) 0.4984(2) 0.6411(2) 0.0452(11) Uani 1 1 d . . . A 21
H01R H 0.9997 0.5309 0.6738 0.054 Uiso 1 1 calc R . . A 21
C01S C 0.9510(3) 0.3579(2) 0.8703(2) 0.0445(10) Uani 1 1 d . . . A 21
H01S H 1.0007 0.3537 0.9076 0.053 Uiso 1 1 calc R . . A 21
C01T C 0.2968(3) 0.4616(2) 0.7907(3) 0.0468(11) Uani 1 1 d . . . A 21
H01T H 0.3182 0.4946 0.8230 0.056 Uiso 1 1 calc R . . A 21
C01U C 0.8221(3) 0.7611(2) 0.5419(3) 0.0492(11) Uani 1 1 d . . . A 21
C01V C 0.9558(3) 0.5151(2) 0.5774(2) 0.0426(10) Uani 1 1 d . . . A 21
C01W C 0.1927(3) 0.4214(2) 0.6916(3) 0.0445(10) Uani 1 1 d . . . A 21
H01W H 0.1417 0.4265 0.6554 0.053 Uiso 1 1 calc R . . A 21
C01X C 0.2320(3) 0.6543(2) 0.7401(3) 0.0490(12) Uani 1 1 d . . . A 21
H01X H 0.2413 0.6887 0.7706 0.059 Uiso 1 1 calc R . . A 21
C01Y C 0.3438(3) -0.0516(2) 0.7295(3) 0.0479(11) Uani 1 1 d . . . A 21
H01Y H 0.3296 -0.0700 0.6875 0.057 Uiso 1 1 calc R . . A 21
C01Z C 0.3674(3) 0.8156(2) 0.6121(3) 0.0498(12) Uani 1 1 d . . . A 21
C020 C 0.2810(3) 0.7952(2) 0.5739(3) 0.0509(12) Uani 1 1 d . . . A 21
H020 H 0.2571 0.8110 0.5321 0.061 Uiso 1 1 calc R . . A 21
C021 C 0.7644(4) 0.7849(2) 0.4864(3) 0.0534(12) Uani 1 1 d . . . A 21
H021 H 0.7740 0.7770 0.4466 0.064 Uiso 1 1 calc R . . A 21
C022 C 0.3749(3) 0.0398(2) 0.7993(2) 0.0462(11) Uani 1 1 d . . . A 21
H022 H 0.3831 0.0850 0.8056 0.055 Uiso 1 1 calc R . . A 21
C023 C 0.6262(4) 0.3582(2) 0.8228(3) 0.0510(12) Uani 1 1 d . . . A 21
H023 H 0.6025 0.3684 0.7790 0.061 Uiso 1 1 calc R . . A 21
C024 C 0.2241(3) 0.5924(2) 0.7588(3) 0.0452(11) Uani 1 1 d . . . A 21
H024 H 0.2283 0.5846 0.8020 0.054 Uiso 1 1 calc R . . A 21
C025 C 1.1296(3) -0.1784(2) 0.8005(3) 0.0476(11) Uani 1 1 d . . . A 21
C026 C 0.2022(3) 0.6168(2) 0.6321(3) 0.0458(11) Uani 1 1 d . . . A 21
H026 H 0.1903 0.6252 0.5880 0.055 Uiso 1 1 calc R . . A 21
C027 C 0.5919(3) 0.8517(2) 0.5514(3) 0.0472(11) Uani 1 1 d . . . A 21
C028 C 0.9809(3) 0.6333(2) 0.6070(3) 0.0489(11) Uani 1 1 d . . . A 21
H028 H 1.0272 0.6253 0.6453 0.059 Uiso 1 1 calc R . . A 21
C029 C 0.4352(3) 0.8428(2) 0.5848(3) 0.0485(12) Uani 1 1 d . . . A 21
C02A C 1.1121(3) -0.1947(2) 0.7360(3) 0.0499(12) Uani 1 1 d . . . A 21
H02A H 1.1159 -0.2379 0.7238 0.060 Uiso 1 1 calc R . . A 21
C02B C 0.1950(3) 0.5543(2) 0.6509(2) 0.0445(10) Uani 1 1 d . . . A 21
H02B H 0.1796 0.5206 0.6192 0.053 Uiso 1 1 calc R . . A 21
C02C C 0.5111(4) 0.8795(2) 0.6233(3) 0.0542(13) Uani 1 1 d . . . A 21
H02C H 0.5096 0.9015 0.6609 0.065 Uiso 1 1 calc R . . A 21
C02D C 1.0808(3) -0.0852(2) 0.7061(2) 0.0420(10) Uani 1 1 d . . . A 21
C02E C 0.3359(3) -0.0895(2) 0.7789(3) 0.0502(12) Uani 1 1 d . . . A 21
H02E H 0.3172 -0.1334 0.7698 0.060 Uiso 1 1 calc R . . A 21
C02F C 0.5118(3) 0.8247(2) 0.5087(3) 0.0502(12) Uani 1 1 d . . . A 21
H02F H 0.5102 0.8093 0.4676 0.060 Uiso 1 1 calc R . . A 21
C02G C 1.1367(3) -0.1133(2) 0.8172(3) 0.0499(11) Uani 1 1 d . . . A 21
H02G H 1.1579 -0.0999 0.8611 0.060 Uiso 1 1 calc R . . A 21
C02H C 0.8918(3) 0.6022(2) 0.5016(3) 0.0481(11) Uani 1 1 d . . . A 21
H02H H 0.8764 0.5723 0.4664 0.058 Uiso 1 1 calc R . . A 21
C02I C 0.3949(3) 0.7987(2) 0.6759(3) 0.0527(12) Uani 1 1 d . . . A 21
H02I H 0.4494 0.8170 0.7043 0.063 Uiso 1 1 calc R . . A 21
C02J C 0.5872(4) 0.8834(2) 0.6063(3) 0.0522(12) Uani 1 1 d . . . A 21
H02J H 0.6378 0.9082 0.6326 0.063 Uiso 1 1 calc R . . A 21
C02K C 0.2303(3) 0.7521(2) 0.5970(3) 0.0499(12) Uani 1 1 d . . . A 21
H02K H 0.1722 0.7384 0.5704 0.060 Uiso 1 1 calc R . . A 21
C02L C 0.7419(3) 0.8158(2) 0.6011(3) 0.0525(12) Uani 1 1 d . . . A 21
H02L H 0.7381 0.8286 0.6415 0.063 Uiso 1 1 calc R . . A 21
C02M C 0.6933(4) 0.8200(2) 0.4874(3) 0.0542(12) Uani 1 1 d . . . A 21
H02M H 0.6549 0.8354 0.4486 0.065 Uiso 1 1 calc R . . A 21
C02N C 0.8593(3) 0.6619(2) 0.4919(2) 0.0476(11) Uani 1 1 d . . . A 21
H02N H 0.8217 0.6722 0.4506 0.057 Uiso 1 1 calc R . . A 21
C02O C 1.0153(4) 0.4688(3) 0.8606(2) 0.0527(12) Uani 1 1 d . . . A 21
C02P C 0.3544(4) -0.0654(2) 0.8404(3) 0.0498(12) Uani 1 1 d . . . A 21
C02Q C 0.6775(3) 0.8330(2) 0.5461(3) 0.0497(12) Uani 1 1 d . . . A 21
C02S C 0.4360(3) 0.8204(2) 0.5253(3) 0.0501(12) Uani 1 1 d . . . A 21
H02S H 0.3828 0.8017 0.4956 0.060 Uiso 1 1 calc R . . A 21
C02T C 0.8811(3) 0.7080(2) 0.5424(3) 0.0497(12) Uani 1 1 d . . . A 21
C02V C 0.3436(3) 0.7551(2) 0.6990(3) 0.0512(12) Uani 1 1 d . . . A 21
H02V H 0.3642 0.7438 0.7426 0.061 Uiso 1 1 calc R . . A 21
C02W C 0.8117(3) 0.7803(2) 0.5989(3) 0.0499(11) Uani 1 1 d . . . A 21
H02W H 0.8537 0.7688 0.6380 0.060 Uiso 1 1 calc R . . A 21
C2EA C 0.5944(10) 0.3514(11) 0.5554(8) 0.055(3) Uani 0.5 1 d D U P B 3
C02Y C 0.6200(4) 0.4004(3) 0.8699(3) 0.0606(14) Uani 1 1 d . . . A 21
H02Y H 0.5908 0.4389 0.8579 0.073 Uiso 1 1 calc R . . A 21
C02Z C 0.3659(4) 0.0022(2) 0.8490(3) 0.0531(12) Uani 1 1 d . . . A 21
H02Z H 0.3676 0.0219 0.8885 0.064 Uiso 1 1 calc R . . A 21
C030 C 0.9494(3) 0.6937(2) 0.5979(3) 0.0503(12) Uani 1 1 d . . . A 21
H030 H 0.9745 0.7263 0.6301 0.060 Uiso 1 1 calc R . . A 21
C031 C 1.0244(4) 0.4896(3) 0.9291(3) 0.0591(14) Uani 1 1 d . . . A 21
H03A H 0.9682 0.5055 0.9303 0.089 Uiso 1 1 calc GR . . A 21
H03B H 1.0716 0.5237 0.9440 0.089 Uiso 1 1 calc GR . . A 21
H03C H 1.0393 0.4530 0.9569 0.089 Uiso 1 1 calc GR . . A 21
C032 C 0.7012(4) 0.2884(3) 0.9030(2) 0.0570(13) Uani 1 1 d . . . A 21
H032 H 0.7300 0.2497 0.9151 0.068 Uiso 1 1 calc R . . A 21
C034 C 0.9594(4) -0.2435(3) 1.0084(3) 0.0565(13) Uani 1 1 d . . . A 21
H034 H 1.0026 -0.2086 1.0210 0.068 Uiso 1 1 calc R . . A 21
C035 C 1.0507(4) -0.2747(3) 0.8266(3) 0.0594(14) Uani 1 1 d . . . A 21
H03D H 1.0029 -0.2588 0.7901 0.071 Uiso 1 1 calc R . . A 21
H03E H 1.0770 -0.3095 0.8092 0.071 Uiso 1 1 calc R . . A 21
C036 C 1.1096(4) -0.2400(3) 0.9552(3) 0.0596(14) Uani 1 1 d . . . A 21
H036 H 1.1336 -0.2307 1.0000 0.071 Uiso 1 1 calc R . . A 21
C037 C 1.1171(3) -0.2244(3) 0.8483(3) 0.0538(12) Uani 1 1 d . . . A 21
C038 C 0.9708(4) -0.2925(3) 0.9682(3) 0.0581(13) Uani 1 1 d . . . A 21
C039 C 1.1498(4) -0.2119(3) 0.9141(3) 0.0577(13) Uani 1 1 d . . . A 21
H039 H 1.2008 -0.1835 0.9313 0.069 Uiso 1 1 calc R . . A 21
C03A C 1.0345(4) -0.2817(3) 0.9317(3) 0.0572(13) Uani 1 1 d . . . A 21
C03B C 0.6948(4) 0.3310(3) 0.9500(3) 0.0621(15) Uani 1 1 d . . . A 21
H03F H 0.7181 0.3205 0.9938 0.074 Uiso 1 1 calc R . . A 21
C03D C 0.3598(4) -0.1750(3) 0.8868(3) 0.0641(15) Uani 1 1 d . . . A 21
H03G H 0.3091 -0.1910 0.8527 0.077 Uiso 1 1 calc R . . A 21
C03E C 0.9100(4) -0.3457(3) 0.9558(3) 0.0631(14) Uani 1 1 d . . . A 21
H03H H 0.9185 -0.3818 0.9322 0.076 Uiso 1 1 calc R . . A 21
C03F C 0.3809(4) -0.1086(3) 0.8947(3) 0.0561(13) Uani 1 1 d . . . A 21
C03G C 0.6556(4) 0.3874(3) 0.9345(3) 0.0619(15) Uani 1 1 d . . . A 21
C03H C 0.8874(4) -0.2447(3) 1.0301(3) 0.0588(13) Uani 1 1 d . . . A 21
H03I H 0.8823 -0.2110 1.0578 0.071 Uiso 1 1 calc R . . A 21
C8CA C 0.5951(11) 0.3493(9) 0.4947(8) 0.059(3) Uani 0.5 1 d D U P B 3
C03K C 0.4123(4) -0.2175(3) 0.9282(4) 0.0696(17) Uani 1 1 d . . . A 21
H03K H 0.3966 -0.2621 0.9224 0.084 Uiso 1 1 calc R . . A 21
C03L C 0.8219(4) -0.2945(3) 1.0119(3) 0.0629(14) Uani 1 1 d . . . A 21
C03M C 0.6534(15) 0.6229(14) 0.4850(10) 0.061(3) Uani 0.5 1 d . U P B 3
C03N C 0.4451(4) -0.0879(3) 0.9512(3) 0.0663(15) Uani 1 1 d . . . A 21
H03N H 0.4534 -0.0435 0.9626 0.080 Uiso 1 1 calc R . . A 21
C03O C 1.0107(4) -0.3022(3) 0.8685(3) 0.0619(14) Uani 1 1 d . . . A 21
H03O H 0.9661 -0.3359 0.8532 0.074 Uiso 1 1 calc R . . A 21
C9CA C 0.7079(18) 0.4348(10) 0.5838(8) 0.063(3) Uani 0.5 1 d D U P B 3
C03Q C 0.4866(4) -0.1958(3) 0.9776(3) 0.0643(15) Uani 1 1 d . . . A 21
C03R C 0.8367(4) -0.3460(3) 0.9780(3) 0.0676(16) Uani 1 1 d . . . A 21
H03R H 0.7964 -0.3827 0.9694 0.081 Uiso 1 1 calc R . . A 21
C03T C 0.9952(5) 0.5274(3) 0.8193(3) 0.0726(18) Uani 1 1 d . . . A 21
H03J H 0.9843 0.5147 0.7744 0.109 Uiso 1 1 calc GR . . A 21
H03L H 1.0459 0.5589 0.8333 0.109 Uiso 1 1 calc GR . . A 21
H03M H 0.9424 0.5464 0.8238 0.109 Uiso 1 1 calc GR . . A 21
C03V C 0.731(2) 0.5403(11) 0.5546(11) 0.061(3) Uani 0.5 1 d . U P B 3
C03W C 0.7265(16) 0.4989(11) 0.6075(10) 0.061(3) Uani 0.5 1 d . U P B 3
C03X C 0.4974(5) -0.1303(4) 0.9913(3) 0.0770(18) Uani 1 1 d . . . A 21
H03X H 0.5419 -0.1145 1.0293 0.092 Uiso 1 1 calc R . . A 21
C03Y C 1.1045(4) 0.4441(3) 0.8591(3) 0.0682(17) Uani 1 1 d . . . A 21
H03P H 1.1193 0.4074 0.8868 0.102 Uiso 1 1 calc GR . . A 21
H03Q H 1.1515 0.4783 0.8744 0.102 Uiso 1 1 calc GR . . A 21
H03S H 1.0992 0.4310 0.8151 0.102 Uiso 1 1 calc GR . . A 21
C5FA C 0.4937(10) 0.6124(10) 0.6216(7) 0.059(4) Uani 0.5 1 d D U P B 3
C1EA C 0.6554(10) 0.3953(12) 0.6009(8) 0.062(4) Uani 0.5 1 d D U P B 3
C041 C 0.6972(14) 0.5991(11) 0.5479(10) 0.057(3) Uani 0.5 1 d . U P B 3
C0CA C 0.4624(14) 0.4816(9) 0.6513(11) 0.069(4) Uani 0.5 1 d D U P B 3
C043 C 0.5645(4) -0.2368(3) 1.0024(3) 0.0676(16) Uani 1 1 d . . . A 21
C4DA C 0.5239(10) 0.3893(13) 0.6249(11) 0.065(3) Uani 0.5 1 d D U P B 3
C3FA C 0.5449(14) 0.5134(11) 0.6723(13) 0.068(4) Uani 0.5 1 d D U P B 3
C2DA C 0.5623(13) 0.5803(11) 0.6552(10) 0.064(4) Uani 0.5 1 d D U P B 3
C047 C 0.7213(5) -0.2423(3) 1.0637(3) 0.0719(17) Uani 1 1 d . . . A 21
H047 H 0.7707 -0.2289 1.0999 0.086 Uiso 1 1 calc R . . A 21
C6EA C 0.6556(11) 0.3910(8) 0.4769(7) 0.062(3) Uani 0.5 1 d D U P B 3
C7CA C 0.6427(19) 0.5799(9) 0.4296(13) 0.064(4) Uani 0.5 1 d D U P B 3
C6BA C 0.6531(11) 0.6242(10) 0.5932(9) 0.064(4) Uani 0.5 1 d D U P B 3
C04D C 0.6564(5) -0.3113(3) 0.9706(4) 0.0790(19) Uani 1 1 d . . . A 21
H04D H 0.6613 -0.3453 0.9432 0.095 Uiso 1 1 calc R . . A 21
C5DA C 0.5129(10) 0.3475(13) 0.5704(9) 0.065(3) Uani 0.5 1 d D U P B 3
C9BA C 0.4508(13) 0.4188(11) 0.6232(13) 0.070(4) Uani 0.5 1 d D U P B 3
C04G C 0.7324(4) -0.2860(3) 1.0186(3) 0.0669(16) Uani 1 1 d . . . A 21
C04H C 0.5737(4) -0.2872(3) 0.9626(4) 0.0724(17) Uani 1 1 d . . . A 21
H04H H 0.5229 -0.3052 0.9298 0.087 Uiso 1 1 calc R . . A 21
C8FA C 0.3900(12) 0.5160(7) 0.6163(7) 0.061(3) Uani 0.5 1 d D U P B 3
C4GA C 0.6467(11) 0.5842(9) 0.6380(11) 0.066(4) Uani 0.5 1 d D U P B 3
C3EA C 0.7096(12) 0.4322(8) 0.5187(8) 0.061(3) Uani 0.5 1 d D U P B 3
C2FA C 0.6190(15) 0.4743(8) 0.6656(14) 0.062(3) Uani 0.5 1 d D U P B 3
C4EA C 0.7224(18) 0.5005(9) 0.5000(9) 0.064(4) Uani 0.5 1 d D U P B 3
C3DA C 0.6120(11) 0.4191(14) 0.6436(11) 0.064(4) Uani 0.5 1 d D U P B 3
C04P C 0.6386(5) -0.2182(4) 1.0562(3) 0.0761(19) Uani 1 1 d . . . A 21
H04P H 0.6322 -0.1889 1.0875 0.091 Uiso 1 1 calc R . . A 21
C6FA C 0.4999(9) 0.6541(9) 0.5704(7) 0.065(4) Uani 0.5 1 d D U P B 3
C7BA C 0.5801(9) 0.6599(9) 0.5576(7) 0.062(4) Uani 0.5 1 d D U P B 3
C5EA C 0.6805(13) 0.5175(7) 0.4406(9) 0.062(3) Uani 0.5 1 d D U P B 3
C8DA C 0.4368(11) 0.3408(11) 0.5275(8) 0.069(4) Uani 0.5 1 d D U P B 3
C4FA C 0.6814(13) 0.5171(8) 0.6436(11) 0.062(3) Uani 0.5 1 d D U P B 3
C9FA C 0.4040(10) 0.5798(8) 0.6007(7) 0.066(4) Uani 0.5 1 d D U P B 3
C1BA C 0.6456(4) 0.4337(3) 0.9865(3) 0.082(2) Uani 1 1 d D . . . .
C3BA C 0.6771(9) 0.4994(4) 0.9805(5) 0.101(4) Uani 0.740(10) 1 d D U P A 1
H3BA H 0.7398 0.5003 0.9834 0.152 Uiso 0.740(10) 1 calc GR . P A 1
H3BB H 0.6703 0.5265 1.0150 0.152 Uiso 0.740(10) 1 calc GR . P A 1
H3BC H 0.6421 0.5154 0.9390 0.152 Uiso 0.740(10) 1 calc GR . P A 1
C4BA C 0.5493(8) 0.4291(6) 0.9834(6) 0.109(4) Uani 0.740(10) 1 d D U P A 1
H4BA H 0.5151 0.4560 0.9494 0.164 Uiso 0.740(10) 1 calc GR . P A 1
H4BB H 0.5445 0.4437 1.0245 0.164 Uiso 0.740(10) 1 calc GR . P A 1
H4BC H 0.5257 0.3845 0.9742 0.164 Uiso 0.740(10) 1 calc GR . P A 1
C5BA C 0.5918(19) 0.4043(15) 1.0243(13) 0.094(6) Uani 0.260(10) 1 d D U P A 2
H5BA H 0.5286 0.4087 1.0017 0.141 Uiso 0.260(10) 1 calc GR . P A 2
H5BB H 0.6083 0.4260 1.0665 0.141 Uiso 0.260(10) 1 calc GR . P A 2
H5BC H 0.6031 0.3588 1.0296 0.141 Uiso 0.260(10) 1 calc GR . P A 2
C0AA C 0.6957(8) 0.4126(4) 1.0546(4) 0.087(3) Uani 0.740(10) 1 d D U P A 1
H0AA H 0.6616 0.3770 1.0659 0.131 Uiso 0.740(10) 1 calc GR . P A 1
H0AB H 0.7033 0.4486 1.0852 0.131 Uiso 0.740(10) 1 calc GR . P A 1
H0AC H 0.7541 0.3987 1.0560 0.131 Uiso 0.740(10) 1 calc GR . P A 1
C6DA C 0.596(2) 0.4905(13) 0.9477(13) 0.104(7) Uani 0.260(10) 1 d D U P A 2
H6DA H 0.6349 0.5126 0.9268 0.156 Uiso 0.260(10) 1 calc GR . P A 2
H6DB H 0.5822 0.5206 0.9769 0.156 Uiso 0.260(10) 1 calc GR . P A 2
H6DC H 0.5415 0.4737 0.9152 0.156 Uiso 0.260(10) 1 calc GR . P A 2
C1FA C 0.7371(19) 0.4602(14) 1.0274(13) 0.112(7) Uani 0.260(10) 1 d D U P A 2
H1FA H 0.7709 0.4254 1.0507 0.090 Uiso 0.260(10) 1 calc GR . P A 2
H1FB H 0.7312 0.4927 1.0580 0.168 Uiso 0.260(10) 1 calc GR . P A 2
H1FC H 0.7683 0.4796 0.9998 0.168 Uiso 0.260(10) 1 calc GR . P A 2
Cl1 Cl 0.94756(12) 0.15824(12) 0.50142(9) 0.0932(6) Uani 1 1 d . . . C 5
Cl0A Cl 0.70212(13) -0.00318(8) 0.75054(9) 0.0816(5) Uani 1 1 d . . . D 5
C2BA C 1.0951(4) 0.0971(3) 0.5583(3) 0.0578(13) Uani 1 1 d . . . C 5
H2BA H 1.0740 0.0662 0.5240 0.069 Uiso 1 1 calc R . . C 5
C1AA C 1.0468(4) 0.1493(3) 0.5612(3) 0.0596(15) Uani 1 1 d . . . C 5
C4AA C 1.0752(5) 0.1934(3) 0.6113(3) 0.0680(17) Uani 1 1 d . . . C 5
H4AA H 1.0410 0.2288 0.6129 0.082 Uiso 1 1 calc R . . C 5
C2AA C 1.2046(4) 0.1344(3) 0.6565(3) 0.0680(16) Uani 1 1 d . . . C 5
H2AA H 1.2595 0.1296 0.6892 0.082 Uiso 1 1 calc R . . C 5
C3AA C 1.1545(5) 0.1854(3) 0.6595(3) 0.0722(17) Uani 1 1 d . . . C 5
H3AA H 1.1744 0.2152 0.6948 0.087 Uiso 1 1 calc R . . C 5
C8 C 1.1748(4) 0.0909(3) 0.6063(3) 0.0634(16) Uani 1 1 d . . . C 5
H8 H 1.2095 0.0559 0.6044 0.076 Uiso 1 1 calc R . . C 5
C8AA C 0.8997(4) -0.1190(4) 0.7750(3) 0.0736(18) Uani 1 1 d . . . D 5
H8AA H 0.9312 -0.1371 0.7496 0.088 Uiso 1 1 calc R . . D 5
C6AA C 0.7879(4) -0.0537(3) 0.7844(3) 0.0637(14) Uani 1 1 d . . . D 5
C7AA C 0.8354(4) -0.0758(3) 0.7478(3) 0.0697(17) Uani 1 1 d . . . D 5
H7AA H 0.8252 -0.0622 0.7052 0.084 Uiso 1 1 calc R . . D 5
C9AA C 0.9184(5) -0.1358(4) 0.8374(4) 0.0798(19) Uani 1 1 d . . . D 5
H9AA H 0.9640 -0.1640 0.8557 0.096 Uiso 1 1 calc R . . D 5
C5AA C 0.8047(4) -0.0691(3) 0.8475(3) 0.0663(15) Uani 1 1 d . . . D 5
H5AA H 0.7725 -0.0513 0.8725 0.080 Uiso 1 1 calc R . . D 5
C0BA C 0.8701(5) -0.1116(4) 0.8736(4) 0.081(2) Uani 1 1 d . . . D 5
H0BA H 0.8817 -0.1240 0.9166 0.097 Uiso 1 1 calc R . . D 5
C9EA C 0.4155(11) 0.6477(13) 0.4543(7) 0.063(4) Uani 0.5 1 d D U P B 3
C0FA C 0.4158(10) 0.6468(10) 0.5180(7) 0.064(4) Uani 0.5 1 d D U P B 3
C9DA C 0.3586(13) 0.3749(14) 0.5284(8) 0.064(4) Uani 0.5 1 d D U P B 3
C3CA C 0.293(2) 0.5580(9) 0.4255(9) 0.069(4) Uani 0.5 1 d D U P B 3
C2GA C 0.2707(19) 0.4523(9) 0.4526(10) 0.067(4) Uani 0.5 1 d D U P B 3
C1GA C 0.2798(18) 0.4919(9) 0.4017(9) 0.068(4) Uani 0.5 1 d D U P B 3
C1DA C 0.5194(11) 0.3818(10) 0.3905(8) 0.057(3) Uani 0.5 1 d D U P B 3
C140 C 0.3604(14) 0.6033(14) 0.4057(11) 0.068(4) Uani 0.5 1 d . U P B 3
C0EA C 0.3097(14) 0.3907(10) 0.4630(8) 0.062(4) Uani 0.5 1 d D U P B 3
C5CA C 0.5415(11) 0.5052(8) 0.3536(10) 0.058(3) Uani 0.5 1 d D U P B 3
C1 C 0.4949(13) 0.6115(13) 0.3804(12) 0.069(4) Uani 0.5 1 d D U P B 3
C6CA C 0.4539(11) 0.4782(10) 0.3350(11) 0.053(3) Uani 0.5 1 d D U P B 3
C3 C 0.4450(12) 0.4147(11) 0.3551(10) 0.058(3) Uani 0.5 1 d D U P B 3
C6 C 0.3574(10) 0.6010(8) 0.5383(7) 0.066(4) Uani 0.5 1 d D U P B 3
C8BA C 0.3651(16) 0.4130(9) 0.5766(14) 0.068(4) Uani 0.5 1 d D U P B 3
C0GA C 0.3586(11) 0.3686(8) 0.4212(7) 0.059(3) Uani 0.5 1 d D U P B 3
C7EA C 0.5010(11) 0.6559(14) 0.4414(7) 0.071(4) Uani 0.5 1 d D U P B 3
C2 C 0.5612(14) 0.5739(10) 0.3728(12) 0.070(4) Uani 0.5 1 d D U P B 3
C1CA C 0.6171(13) 0.4701(7) 0.3926(8) 0.063(3) Uani 0.5 1 d D U P B 3
C4 C 0.3642(11) 0.4066(8) 0.3688(9) 0.057(3) Uani 0.5 1 d D U P B 3
C2CA C 0.2984(14) 0.5581(8) 0.4920(8) 0.070(4) Uani 0.5 1 d D U P B 3
C5GA C 0.3791(15) 0.5108(8) 0.3370(13) 0.059(3) Uani 0.5 1 d D U P B 3
C3GA C 0.2836(17) 0.4939(8) 0.5087(8) 0.069(4) Uani 0.5 1 d D U P B 3
C14O C 0.4056(14) 0.5819(16) 0.3617(13) 0.068(4) Uani 0.5 1 d . U P B 3
C8EA C 0.5157(12) 0.3432(10) 0.4415(8) 0.063(3) Uani 0.5 1 d D U P B 3
C7DA C 0.4362(10) 0.3381(10) 0.4601(7) 0.062(3) Uani 0.5 1 d D U P B 3
C7FA C 0.3293(13) 0.4732(7) 0.5706(10) 0.067(4) Uani 0.5 1 d D U P B 3
C0DA C 0.5807(9) 0.6602(11) 0.4913(7) 0.064(4) Uani 0.5 1 d D U P B 3
C5 C 0.3209(13) 0.4662(8) 0.3564(11) 0.066(4) Uani 0.5 1 d D U P B 3
C4CA C 0.6066(11) 0.4104(9) 0.4091(8) 0.065(3) Uani 0.5 1 d D U P B 3

loop_
_atom_site_aniso_label
_atom_site_aniso_U_11
_atom_site_aniso_U_22
_atom_site_aniso_U_33
_atom_site_aniso_U_23
_atom_site_aniso_U_13
_atom_site_aniso_U_12
C006 0.038(2) 0.032(2) 0.040(2) -0.0044(17) 0.0158(18) 0.0072(17)
C007 0.037(2) 0.033(2) 0.039(2) -0.0001(17) 0.0168(17) 0.0045(17)
C008 0.036(2) 0.0288(19) 0.036(2) 0.0029(16) 0.0118(17) 0.0062(16)
C009 0.035(2) 0.030(2) 0.035(2) -0.0006(16) 0.0122(17) 0.0055(16)
C00A 0.033(2) 0.037(2) 0.036(2) 0.0008(17) 0.0112(17) 0.0069(17)
C00B 0.032(2) 0.034(2) 0.040(2) -0.0001(17) 0.0114(17) 0.0073(16)
C00C 0.044(2) 0.035(2) 0.037(2) -0.0002(17) 0.0162(18) 0.0067(18)
C00D 0.038(2) 0.034(2) 0.046(2) -0.0017(18) 0.0167(19) 0.0078(17)
C00E 0.033(2) 0.034(2) 0.045(2) -0.0037(17) 0.0169(18) 0.0020(16)
C00F 0.034(2) 0.038(2) 0.036(2) 0.0006(17) 0.0112(17) 0.0079(17)
C00G 0.035(2) 0.032(2) 0.041(2) 0.0016(17) 0.0154(17) 0.0065(16)
C00H 0.030(2) 0.035(2) 0.053(3) 0.0000(18) 0.0206(18) 0.0053(17)
C00I 0.043(2) 0.028(2) 0.047(2) -0.0028(17) 0.0278(19) -0.0017(17)
C00J 0.043(2) 0.039(2) 0.048(3) -0.0017(19) 0.019(2) 0.0069(19)
C00K 0.038(2) 0.031(2) 0.045(2) 0.0015(17) 0.0213(18) 0.0033(17)
C00L 0.031(2) 0.036(2) 0.036(2) 0.0022(17) 0.0102(16) 0.0063(16)
C00M 0.033(2) 0.033(2) 0.037(2) 0.0001(17) 0.0130(17) 0.0039(16)
C00N 0.036(2) 0.0267(19) 0.050(2) -0.0003(17) 0.0222(19) -0.0029(16)
C00O 0.041(2) 0.037(2) 0.036(2) 0.0026(17) 0.0169(18) 0.0057(18)
C00P 0.041(2) 0.033(2) 0.040(2) 0.0002(17) 0.0171(18) 0.0028(17)
C00Q 0.033(2) 0.038(2) 0.049(2) -0.0041(19) 0.0160(19) 0.0046(17)
C00R 0.039(2) 0.028(2) 0.056(3) 0.0001(18) 0.025(2) 0.0008(17)
C00S 0.038(2) 0.030(2) 0.041(2) -0.0009(17) 0.0134(18) 0.0015(16)
C00T 0.035(2) 0.031(2) 0.040(2) -0.0017(17) 0.0176(17) -0.0022(16)
C00U 0.038(2) 0.034(2) 0.042(2) -0.0024(17) 0.0160(18) 0.0071(17)
C00V 0.037(2) 0.034(2) 0.037(2) -0.0001(17) 0.0108(17) 0.0039(17)
C00W 0.033(2) 0.040(2) 0.045(2) -0.0060(19) 0.0110(18) 0.0068(17)
C00X 0.032(2) 0.040(2) 0.056(3) -0.002(2) 0.0200(19) 0.0024(18)
C00Y 0.038(2) 0.043(2) 0.045(2) -0.0026(19) 0.0126(19) 0.0053(19)
C00Z 0.041(2) 0.031(2) 0.037(2) -0.0045(16) 0.0184(18) -0.0037(17)
C010 0.043(2) 0.037(2) 0.041(2) 0.0030(18) 0.0133(19) -0.0003(18)
C011 0.043(2) 0.050(3) 0.039(2) -0.0084(19) 0.0161(19) 0.007(2)
C012 0.042(2) 0.036(2) 0.047(2) -0.0052(18) 0.022(2) -0.0001(18)
C013 0.035(2) 0.037(2) 0.041(2) -0.0019(17) 0.0160(18) 0.0040(17)
C014 0.035(2) 0.042(2) 0.045(2) -0.0067(19) 0.0191(19) 0.0020(18)
C015 0.030(2) 0.046(2) 0.053(3) -0.004(2) 0.0209(19) -0.0023(18)
C016 0.037(2) 0.043(2) 0.055(3) -0.003(2) 0.018(2) 0.0115(19)
C017 0.040(2) 0.032(2) 0.052(3) -0.0016(18) 0.019(2) 0.0046(17)
C018 0.035(2) 0.033(2) 0.050(2) -0.0005(18) 0.0224(19) 0.0029(17)
C019 0.043(2) 0.032(2) 0.049(2) -0.0054(18) 0.022(2) 0.0028(18)
C01A 0.034(2) 0.036(2) 0.057(3) -0.0015(19) 0.023(2) -0.0030(17)
C01B 0.041(2) 0.040(2) 0.052(3) -0.008(2) 0.024(2) -0.0053(19)
C01C 0.035(2) 0.040(2) 0.052(3) 0.000(2) 0.021(2) 0.0053(18)
C01D 0.035(2) 0.054(3) 0.036(2) -0.0033(19) 0.0101(18) 0.0062(19)
C01E 0.036(2) 0.048(3) 0.045(2) -0.012(2) 0.0179(19) -0.0055(19)
C01F 0.049(3) 0.039(2) 0.042(2) -0.0058(19) 0.016(2) -0.0004(19)
C01G 0.040(2) 0.053(3) 0.046(2) -0.004(2) 0.025(2) -0.005(2)
C01H 0.035(2) 0.034(2) 0.063(3) -0.005(2) 0.024(2) 0.0040(17)
C01I 0.035(2) 0.036(2) 0.064(3) -0.001(2) 0.018(2) 0.0117(18)
C01J 0.036(2) 0.033(2) 0.057(3) -0.0030(19) 0.022(2) 0.0014(17)
C01K 0.034(2) 0.043(2) 0.046(2) -0.0027(19) 0.0150(19) -0.0028(18)
C01L 0.059(3) 0.037(2) 0.044(2) 0.0022(19) 0.020(2) 0.007(2)
C01M 0.042(2) 0.036(2) 0.042(2) -0.0003(18) 0.0166(19) 0.0043(18)
C01N 0.042(2) 0.039(2) 0.070(3) -0.003(2) 0.025(2) 0.007(2)
C01O 0.036(2) 0.047(3) 0.053(3) 0.002(2) 0.023(2) 0.0007(19)
C01P 0.035(2) 0.043(3) 0.062(3) -0.004(2) 0.016(2) 0.0042(19)
C01Q 0.031(2) 0.042(2) 0.050(3) -0.0070(19) 0.0129(18) 0.0030(17)
C01R 0.041(2) 0.046(3) 0.050(3) -0.007(2) 0.019(2) -0.008(2)
C01S 0.046(3) 0.046(3) 0.039(2) 0.0006(19) 0.011(2) -0.003(2)
C01T 0.051(3) 0.038(2) 0.058(3) -0.011(2) 0.027(2) 0.004(2)
C01U 0.049(3) 0.036(2) 0.066(3) 0.005(2) 0.025(2) -0.008(2)
C01V 0.036(2) 0.044(2) 0.054(3) -0.004(2) 0.025(2) -0.0051(18)
C01W 0.035(2) 0.038(2) 0.064(3) -0.002(2) 0.022(2) 0.0013(18)
C01X 0.044(3) 0.040(2) 0.068(3) -0.010(2) 0.024(2) 0.010(2)
C01Y 0.042(2) 0.047(3) 0.058(3) -0.011(2) 0.023(2) -0.006(2)
C01Z 0.050(3) 0.030(2) 0.070(3) 0.000(2) 0.019(2) 0.0077(19)
C020 0.041(3) 0.040(3) 0.070(3) 0.008(2) 0.015(2) 0.013(2)
C021 0.060(3) 0.046(3) 0.063(3) 0.004(2) 0.033(3) -0.004(2)
C022 0.048(3) 0.035(2) 0.062(3) -0.007(2) 0.028(2) -0.0029(19)
C023 0.063(3) 0.040(3) 0.057(3) -0.005(2) 0.030(2) -0.007(2)
C024 0.045(3) 0.036(2) 0.062(3) -0.003(2) 0.028(2) 0.0072(19)
C025 0.035(2) 0.048(3) 0.060(3) 0.002(2) 0.014(2) 0.0097(19)
C026 0.038(2) 0.044(3) 0.056(3) -0.002(2) 0.015(2) 0.0050(19)
C027 0.053(3) 0.029(2) 0.060(3) 0.008(2) 0.018(2) -0.0006(19)
C028 0.038(2) 0.050(3) 0.063(3) -0.002(2) 0.023(2) -0.003(2)
C029 0.044(3) 0.028(2) 0.073(3) 0.006(2) 0.018(2) 0.0078(19)
C02A 0.041(2) 0.041(3) 0.073(3) 0.002(2) 0.023(2) 0.014(2)
C02B 0.037(2) 0.037(2) 0.058(3) -0.005(2) 0.014(2) 0.0047(18)
C02C 0.056(3) 0.027(2) 0.079(4) -0.006(2) 0.022(3) 0.004(2)
C02D 0.032(2) 0.038(2) 0.061(3) 0.004(2) 0.021(2) 0.0036(17)
C02E 0.050(3) 0.037(2) 0.068(3) -0.006(2) 0.029(2) -0.012(2)
C02F 0.051(3) 0.044(3) 0.051(3) 0.010(2) 0.010(2) 0.003(2)
C02G 0.043(3) 0.048(3) 0.058(3) 0.000(2) 0.014(2) 0.005(2)
C02H 0.043(3) 0.045(3) 0.058(3) -0.002(2) 0.021(2) -0.008(2)
C02I 0.047(3) 0.044(3) 0.066(3) -0.008(2) 0.019(2) -0.004(2)
C02J 0.052(3) 0.033(2) 0.072(3) 0.002(2) 0.020(2) -0.003(2)
C02K 0.040(2) 0.036(2) 0.071(3) 0.002(2) 0.013(2) 0.0085(19)
C02L 0.046(3) 0.045(3) 0.065(3) -0.007(2) 0.018(2) -0.004(2)
C02M 0.062(3) 0.043(3) 0.058(3) 0.012(2) 0.020(3) -0.002(2)
C02N 0.040(2) 0.054(3) 0.052(3) 0.007(2) 0.021(2) -0.006(2)
C02O 0.064(3) 0.048(3) 0.048(3) -0.007(2) 0.023(2) -0.011(2)
C02P 0.056(3) 0.041(3) 0.061(3) -0.003(2) 0.033(2) -0.010(2)
C02Q 0.050(3) 0.037(2) 0.065(3) 0.004(2) 0.024(2) -0.007(2)
C02S 0.043(3) 0.044(3) 0.057(3) 0.009(2) 0.007(2) 0.004(2)
C02T 0.051(3) 0.041(3) 0.063(3) -0.001(2) 0.029(2) -0.011(2)
C02V 0.053(3) 0.041(3) 0.061(3) -0.005(2) 0.021(2) 0.001(2)
C02W 0.043(3) 0.046(3) 0.059(3) -0.006(2) 0.016(2) -0.004(2)
C2EA 0.033(5) 0.055(6) 0.077(6) 0.038(5) 0.013(5) 0.013(5)
C02Y 0.063(3) 0.044(3) 0.084(4) -0.012(3) 0.040(3) -0.007(2)
C02Z 0.056(3) 0.046(3) 0.065(3) -0.008(2) 0.033(3) -0.005(2)
C030 0.039(2) 0.046(3) 0.068(3) -0.003(2) 0.022(2) -0.007(2)
C031 0.082(4) 0.046(3) 0.048(3) -0.009(2) 0.023(3) -0.014(3)
C032 0.052(3) 0.075(4) 0.042(3) -0.011(2) 0.012(2) 0.008(3)
C034 0.055(3) 0.049(3) 0.058(3) 0.012(2) 0.008(2) -0.002(2)
C035 0.062(3) 0.042(3) 0.076(4) 0.007(3) 0.022(3) 0.017(2)
C036 0.047(3) 0.067(4) 0.056(3) 0.012(3) 0.004(2) 0.006(2)
C037 0.046(3) 0.046(3) 0.071(3) 0.004(2) 0.018(2) 0.013(2)
C038 0.054(3) 0.052(3) 0.062(3) 0.019(3) 0.009(2) 0.004(2)
C039 0.042(3) 0.061(3) 0.068(3) 0.010(3) 0.013(2) 0.011(2)
C03A 0.057(3) 0.048(3) 0.065(3) 0.013(2) 0.017(3) 0.007(2)
C03B 0.057(3) 0.080(4) 0.049(3) -0.019(3) 0.018(2) -0.006(3)
C03D 0.055(3) 0.054(3) 0.089(4) 0.012(3) 0.032(3) -0.007(3)
C03E 0.064(3) 0.053(3) 0.067(4) 0.013(3) 0.013(3) -0.001(3)
C03F 0.059(3) 0.051(3) 0.068(3) 0.004(2) 0.036(3) -0.007(2)
C03G 0.056(3) 0.068(4) 0.066(4) -0.030(3) 0.032(3) -0.023(3)
C03H 0.060(3) 0.055(3) 0.060(3) 0.013(3) 0.016(3) 0.000(3)
C8CA 0.040(5) 0.057(5) 0.073(6) 0.028(5) 0.005(5) 0.023(4)
C03K 0.060(3) 0.053(3) 0.103(5) 0.019(3) 0.038(3) -0.007(3)
C03L 0.061(3) 0.059(3) 0.064(3) 0.017(3) 0.014(3) 0.001(3)
C03M 0.039(6) 0.061(5) 0.079(6) 0.034(6) 0.011(5) 0.001(5)
C03N 0.077(4) 0.067(4) 0.064(4) 0.004(3) 0.036(3) -0.002(3)
C03O 0.063(3) 0.042(3) 0.083(4) 0.005(3) 0.025(3) 0.004(2)
C9CA 0.031(5) 0.064(6) 0.088(6) 0.036(5) 0.005(5) 0.015(5)
C03Q 0.062(3) 0.065(4) 0.073(4) 0.018(3) 0.032(3) -0.004(3)
C03R 0.064(4) 0.056(3) 0.077(4) 0.018(3) 0.015(3) -0.006(3)
C03T 0.113(5) 0.048(3) 0.056(3) -0.008(3) 0.033(3) -0.026(3)
C03V 0.031(5) 0.077(6) 0.076(6) 0.043(5) 0.017(5) 0.002(5)
C03W 0.028(5) 0.075(6) 0.075(6) 0.034(5) 0.009(5) 0.012(5)
C03X 0.083(5) 0.084(5) 0.072(4) 0.009(4) 0.037(4) -0.002(4)
C03Y 0.064(4) 0.082(4) 0.062(3) -0.019(3) 0.032(3) -0.030(3)
C5FA 0.037(6) 0.066(6) 0.072(6) 0.026(5) 0.013(5) 0.015(5)
C1EA 0.034(6) 0.067(6) 0.077(6) 0.035(5) 0.005(5) 0.023(5)
C041 0.031(5) 0.065(6) 0.076(6) 0.029(5) 0.018(5) -0.004(5)
C0CA 0.056(6) 0.075(7) 0.079(6) 0.035(6) 0.022(5) 0.009(5)
C043 0.064(4) 0.063(4) 0.080(4) 0.025(3) 0.029(3) -0.006(3)
C4DA 0.038(6) 0.074(6) 0.087(6) 0.040(5) 0.023(5) 0.006(5)
C3FA 0.051(6) 0.071(7) 0.072(7) 0.030(6) 0.006(5) 0.008(5)
C2DA 0.048(6) 0.072(6) 0.067(7) 0.028(5) 0.012(5) 0.012(5)
C047 0.073(4) 0.083(4) 0.065(4) 0.031(3) 0.029(3) 0.003(3)
C6EA 0.044(5) 0.066(6) 0.079(6) 0.035(5) 0.019(5) 0.031(5)
C7CA 0.050(6) 0.073(6) 0.072(5) 0.028(5) 0.023(5) -0.001(5)
C6BA 0.046(6) 0.059(6) 0.078(7) 0.023(5) 0.007(5) 0.006(5)
C04D 0.072(4) 0.053(3) 0.107(5) 0.012(3) 0.024(4) -0.008(3)
C5DA 0.040(5) 0.062(6) 0.094(7) 0.035(6) 0.023(5) 0.005(5)
C9BA 0.046(6) 0.085(6) 0.085(6) 0.038(5) 0.030(5) -0.002(5)
C04G 0.067(4) 0.059(3) 0.076(4) 0.024(3) 0.025(3) 0.001(3)
C04H 0.057(3) 0.060(4) 0.099(5) 0.015(3) 0.024(3) -0.010(3)
C8FA 0.043(5) 0.071(6) 0.076(6) 0.027(5) 0.024(4) 0.016(5)
C4GA 0.045(6) 0.070(6) 0.073(6) 0.026(5) 0.004(5) 0.005(5)
C3EA 0.036(5) 0.064(6) 0.087(6) 0.045(5) 0.019(5) 0.021(5)
C2FA 0.045(5) 0.068(6) 0.071(6) 0.036(6) 0.013(5) 0.005(5)
C4EA 0.038(5) 0.071(6) 0.088(6) 0.030(5) 0.025(5) 0.006(5)
C3DA 0.036(6) 0.070(6) 0.082(6) 0.039(5) 0.013(5) 0.014(6)
C04P 0.081(4) 0.090(5) 0.068(4) 0.032(3) 0.038(3) 0.001(4)
C6FA 0.046(6) 0.063(6) 0.078(7) 0.020(6) 0.003(5) 0.019(5)
C7BA 0.044(6) 0.055(5) 0.075(7) 0.023(5) 0.001(5) 0.003(5)
C5EA 0.043(6) 0.074(6) 0.080(6) 0.032(5) 0.033(5) 0.004(5)
C8DA 0.046(6) 0.062(6) 0.092(7) 0.034(6) 0.014(6) -0.001(5)
C4FA 0.034(5) 0.077(6) 0.070(6) 0.031(5) 0.009(5) 0.005(5)
C9FA 0.040(5) 0.073(6) 0.083(6) 0.021(5) 0.016(5) 0.017(5)
C1BA 0.078(4) 0.082(5) 0.089(5) -0.046(4) 0.037(4) -0.014(4)
C3BA 0.176(11) 0.051(5) 0.066(6) -0.030(4) 0.029(6) -0.017(6)
C4BA 0.131(9) 0.119(9) 0.102(8) -0.047(7) 0.073(7) 0.008(7)
C5BA 0.124(14) 0.102(13) 0.080(12) -0.040(11) 0.070(11) -0.006(12)
C0AA 0.136(8) 0.073(6) 0.054(5) -0.033(4) 0.040(5) -0.032(5)
C6DA 0.149(15) 0.100(13) 0.074(12) -0.035(11) 0.058(11) -0.015(13)
C1FA 0.158(15) 0.089(12) 0.079(12) -0.042(11) 0.028(12) -0.013(12)
Cl1 0.0635(9) 0.1397(17) 0.0847(11) 0.0399(11) 0.0286(8) 0.0397(10)
Cl0A 0.0951(12) 0.0669(10) 0.0781(10) 0.0177(8) 0.0186(9) 0.0176(8)
C2BA 0.056(3) 0.061(3) 0.069(3) 0.011(3) 0.036(3) 0.015(3)
C1AA 0.056(3) 0.069(4) 0.070(4) 0.028(3) 0.039(3) 0.027(3)
C4AA 0.082(4) 0.050(3) 0.092(5) 0.019(3) 0.054(4) 0.020(3)
C2AA 0.050(3) 0.070(4) 0.087(4) 0.027(3) 0.024(3) 0.004(3)
C3AA 0.081(4) 0.063(4) 0.076(4) 0.008(3) 0.033(4) -0.009(3)
C8 0.055(3) 0.065(4) 0.084(4) 0.029(3) 0.038(3) 0.022(3)
C8AA 0.047(3) 0.102(5) 0.073(4) -0.018(4) 0.022(3) 0.003(3)
C6AA 0.069(4) 0.060(3) 0.063(3) 0.000(3) 0.022(3) -0.001(3)
C7AA 0.069(4) 0.085(4) 0.060(3) -0.004(3) 0.032(3) -0.018(3)
C9AA 0.060(4) 0.092(5) 0.091(5) 0.008(4) 0.028(3) 0.019(3)
C5AA 0.066(4) 0.076(4) 0.065(4) 0.008(3) 0.031(3) 0.011(3)
C0BA 0.074(4) 0.096(5) 0.074(4) 0.023(4) 0.023(3) 0.026(4)
C9EA 0.047(6) 0.062(6) 0.077(7) 0.032(6) 0.011(5) 0.013(5)
C0FA 0.047(6) 0.064(6) 0.074(7) 0.028(5) 0.007(5) 0.020(5)
C9DA 0.036(6) 0.070(6) 0.086(7) 0.036(6) 0.018(5) -0.006(5)
C3CA 0.042(6) 0.062(6) 0.093(7) 0.025(6) 0.004(6) 0.019(5)
C2GA 0.030(5) 0.078(7) 0.090(7) 0.036(6) 0.014(6) 0.002(5)
C1GA 0.039(6) 0.069(7) 0.087(7) 0.027(6) 0.005(6) 0.015(5)
C1DA 0.038(5) 0.067(6) 0.065(6) 0.019(5) 0.014(5) 0.020(5)
C140 0.048(6) 0.066(6) 0.082(7) 0.020(6) 0.007(5) 0.025(6)
C0EA 0.035(5) 0.069(7) 0.080(7) 0.029(6) 0.017(5) -0.008(5)
C5CA 0.048(5) 0.070(6) 0.062(5) 0.030(5) 0.026(4) 0.010(5)
C1 0.057(7) 0.071(6) 0.076(6) 0.035(5) 0.013(6) 0.005(6)
C6CA 0.043(5) 0.067(6) 0.054(5) 0.023(5) 0.020(4) 0.008(5)
C3 0.047(6) 0.071(6) 0.057(6) 0.019(5) 0.018(5) 0.011(5)
C6 0.045(6) 0.072(6) 0.080(7) 0.033(5) 0.014(5) 0.028(5)
C8BA 0.039(6) 0.081(6) 0.091(7) 0.037(6) 0.028(5) -0.003(5)
C0GA 0.044(6) 0.064(6) 0.067(6) 0.023(5) 0.013(5) -0.005(5)
C7EA 0.054(6) 0.062(6) 0.088(7) 0.037(6) 0.006(6) 0.009(6)
C2 0.057(6) 0.081(6) 0.072(6) 0.032(5) 0.022(6) -0.007(5)
C1CA 0.047(5) 0.074(6) 0.076(6) 0.031(5) 0.027(5) 0.017(5)
C4 0.039(5) 0.067(6) 0.064(6) 0.015(5) 0.012(5) 0.006(5)
C2CA 0.042(5) 0.072(7) 0.096(7) 0.036(6) 0.015(5) 0.023(5)
C5GA 0.048(5) 0.063(6) 0.063(6) 0.027(6) 0.010(5) 0.008(5)
C3GA 0.027(5) 0.081(7) 0.102(7) 0.029(6) 0.023(5) 0.006(5)
C14O 0.054(7) 0.068(6) 0.075(6) 0.029(5) 0.007(6) 0.013(6)
C8EA 0.050(6) 0.061(6) 0.066(6) 0.023(5) 0.000(5) 0.019(5)
C7DA 0.050(6) 0.057(5) 0.072(7) 0.028(5) 0.008(5) 0.001(5)
C7FA 0.036(5) 0.076(6) 0.092(7) 0.035(5) 0.024(5) 0.008(5)
C0DA 0.044(6) 0.061(5) 0.077(7) 0.028(6) 0.006(5) 0.002(5)
C5 0.040(5) 0.075(7) 0.076(6) 0.012(6) 0.005(5) 0.015(5)
C4CA 0.048(6) 0.072(6) 0.078(6) 0.025(5) 0.019(5) 0.022(5)

loop_
_atom_type_symbol
_atom_type_description
_atom_type_scat_dispersion_real
_atom_type_scat_dispersion_imag
_atom_type_scat_source
C C 0.0181 0.0091 'International Tables Vol C Tables 4.2.6.8 and 6.1.1.4'
H H 0.0000 0.0000 'International Tables Vol C Tables 4.2.6.8 and 6.1.1.4'
Cl Cl 0.3639 0.7018 'International Tables Vol C Tables 4.2.6.8 and 6.1.1.4'

loop_
_geom_angle_atom_site_label_1
_geom_angle_atom_site_label_2
_geom_angle_atom_site_label_3
_geom_angle
_geom_angle_site_symmetry_1
_geom_angle_site_symmetry_3
_geom_angle_publ_flag
C00D C006 C00E 118.1(4) . . ?
C00D C006 C00L 123.9(4) . . ?
C00E C006 C00L 116.3(4) . . ?
C00G C007 C00K 120.1(4) . . ?
C00G C007 C011 116.8(4) . . ?
C011 C007 C00K 122.1(4) . . ?
C009 C008 C00L 119.4(4) . . ?
C009 C008 C00M 119.3(4) . . ?
C00L C008 C00M 121.3(4) . . ?
C008 C009 C00B 119.1(4) . . ?
C008 C009 C00O 120.3(4) . . ?
C00O C009 C00B 120.6(4) . . ?
C00B C00A C00F 119.3(4) . . ?
C00B C00A C00W 117.2(4) . . ?
C00W C00A C00F 122.7(4) . . ?
C00A C00B C009 119.1(4) . . ?
C00U C00B C009 121.1(4) . . ?
C00U C00B C00A 119.5(4) . . ?
C00O C00C C00V 120.0(4) . . ?
C00O C00C C01E 121.2(4) . . ?
C00V C00C C01E 118.4(4) . . ?
C006 C00D C00Q 120.5(4) . . ?
C01M C00E C006 120.9(4) . . ?
C00M C00F C00A 119.3(4) . . ?
C01D C00F C00A 122.4(4) . . ?
C01D C00F C00M 117.0(4) . . ?
C007 C00G C00M 123.3(4) . . ?
C019 C00H C01A 116.7(4) . . ?
C019 C00H C02D 119.0(4) . . ?
C01A C00H C02D 122.1(4) . . ?
C00P C00I C00N 121.9(4) . . ?
C01T C00J C018 121.8(5) . . ?
C00R C00K C007 121.9(4) . . ?
C012 C00K C007 120.6(4) . . ?
C012 C00K C00R 116.1(4) . . ?
C008 C00L C006 122.8(4) . . ?
C00V C00L C006 116.0(4) . . ?
C00V C00L C008 119.5(4) . . ?
C00F C00M C008 119.1(4) . . ?
C00G C00M C008 122.1(4) . . ?
C00G C00M C00F 118.5(4) . . ?
C00I C00N C00S 117.4(4) . . ?
C00I C00N C018 123.2(4) . . ?
C00S C00N C018 118.3(4) . . ?
C009 C00O C00T 121.9(4) . . ?
C00C C00O C009 119.3(4) . . ?
C00C C00O C00T 116.7(4) . . ?
C00I C00P C00T 119.6(4) . . ?
C00D C00Q C014 120.7(4) . . ?
C01A C00R C00K 121.4(4) . . ?
C00Z C00S C00N 120.8(4) . . ?
C00P C00T C00O 124.5(4) . . ?
C00Z C00T C00O 115.7(4) . . ?
C00Z C00T C00P 118.7(4) . . ?
C00B C00U C017 122.4(4) . . ?
C00C C00V C013 117.5(4) . . ?
C00L C00V C00C 120.3(4) . . ?
C00L C00V C013 121.5(4) . . ?
C01Q C00W C00A 120.9(4) . . ?
C01Y C00X C017 119.5(4) . . ?
C01Y C00X C022 116.9(4) . . ?
C022 C00X C017 122.5(4) . . ?
C01L C00Y C013 121.4(4) . . ?
C00T C00Z C00S 120.6(4) . . ?
C01S C010 C013 121.3(4) . . ?
C01D C011 C007 120.5(4) . . ?
C019 C012 C00K 121.8(4) . . ?
C00Y C013 C00V 119.8(4) . . ?
C010 C013 C00V 122.9(4) . . ?
C010 C013 C00Y 117.3(4) . . ?
C00Q C014 C015 122.7(4) . . ?
C00Q C014 C01M 117.9(4) . . ?
C01M C014 C015 117.9(4) . . ?
C01B C015 C014 124.1(4) . . ?
C01B C015 C01K 116.3(4) . . ?
C01K C015 C014 118.2(4) . . ?
C02A C016 C02D 119.7(5) . . ?
C00U C017 C00X 119.4(4) . . ?
C00U C017 C01Q 116.5(4) . . ?
C01Q C017 C00X 122.9(4) . . ?
C00J C018 C00N 119.7(4) . . ?
C00J C018 C01J 116.7(4) . . ?
C01J C018 C00N 122.6(4) . . ?
C012 C019 C00H 121.5(4) . . ?
C00R C01A C00H 121.1(4) . . ?
C015 C01B C01G 121.6(4) . . ?
C01T C01C C01H 121.6(4) . . ?
C01T C01C C01W 117.1(4) . . ?
C01W C01C C01H 120.1(4) . . ?
C011 C01D C00F 122.7(4) . . ?
C023 C01E C00C 122.2(4) . . ?
C032 C01E C00C 119.2(5) . . ?
C032 C01E C023 118.6(5) . . ?
C01L C01F C01S 117.0(4) . . ?
C01L C01F C02O 123.3(4) . . ?
C01S C01F C02O 119.8(4) . . ?
C01V C01G C01B 121.2(4) . . ?
C024 C01H C01C 121.9(5) . . ?
C02B C01H C01C 119.8(4) . . ?
C02B C01H C024 116.8(4) . . ?
C01X C01I C01N 123.4(5) . . ?
C01X C01I C026 117.7(5) . . ?
C026 C01I C01N 117.6(5) . . ?
C01W C01J C018 121.4(4) . . ?
C01R C01K C015 121.7(4) . . ?
C01F C01L C00Y 121.4(4) . . ?
C00E C01M C014 120.2(4) . . ?
C02K C01N C01I 122.4(5) . . ?
C02V C01N C01I 118.4(5) . . ?
C02V C01N C02K 117.7(5) . . ?
C028 C01O C01V 122.3(5) . . ?
C02H C01O C01V 122.0(4) . . ?
C02H C01O C028 115.1(5) . . ?
C02G C01P C02D 121.9(5) . . ?
C00W C01Q C017 121.5(4) . . ?
C01K C01R C01V 121.4(4) . . ?
C010 C01S C01F 121.6(4) . . ?
C00J C01T C01C 121.2(4) . . ?
C021 C01U C02T 123.9(5) . . ?
C02W C01U C021 116.6(5) . . ?
C02W C01U C02T 118.4(5) . . ?
C01G C01V C01O 122.7(5) . . ?
C01R C01V C01G 117.3(4) . . ?
C01R C01V C01O 119.4(4) . . ?
C01J C01W C01C 120.8(5) . . ?
C024 C01X C01I 121.2(5) . . ?
C00X C01Y C02E 121.0(5) . . ?
C020 C01Z C029 122.7(5) . . ?
C02I C01Z C020 117.8(5) . . ?
C02I C01Z C029 118.4(5) . . ?
C02K C020 C01Z 120.3(5) . . ?
C02M C021 C01U 121.9(5) . . ?
C00X C022 C02Z 121.4(4) . . ?
C01E C023 C02Y 120.3(5) . . ?
C01X C024 C01H 120.6(5) . . ?
C02A C025 C02G 117.0(5) . . ?
C02A C025 C037 123.5(5) . . ?
C02G C025 C037 117.4(5) . . ?
C02B C026 C01I 120.7(5) . . ?
C02F C027 C02Q 120.0(5) . . ?
C02J C027 C02F 116.8(5) . . ?
C02J C027 C02Q 121.4(5) . . ?
C030 C028 C01O 121.7(5) . . ?
C02C C029 C01Z 121.3(5) . . ?
C02S C029 C01Z 119.7(5) . . ?
C02S C029 C02C 117.4(5) . . ?
C025 C02A C016 121.6(5) . . ?
C01H C02B C026 122.1(5) . . ?
C02J C02C C029 120.0(5) . . ?
C016 C02D C00H 122.0(4) . . ?
C01P C02D C00H 119.0(4) . . ?
C01P C02D C016 117.1(4) . . ?
C02P C02E C01Y 122.1(5) . . ?
C02S C02F C027 121.1(5) . . ?
C01P C02G C025 120.8(5) . . ?
C02N C02H C01O 122.8(5) . . ?
C01Z C02I C02V 121.1(5) . . ?
C02C C02J C027 121.7(5) . . ?
C020 C02K C01N 121.3(5) . . ?
C02Q C02L C02W 121.9(5) . . ?
C021 C02M C02Q 120.4(5) . . ?
C02H C02N C02T 120.6(5) . . ?
C01F C02O C031 110.4(4) . . ?
C01F C02O C03T 112.4(5) . . ?
C01F C02O C03Y 108.3(4) . . ?
C031 C02O C03Y 109.1(5) . . ?
C03T C02O C031 107.8(5) . . ?
C03T C02O C03Y 108.7(5) . . ?
C02E C02P C02Z 116.5(5) . . ?
C02E C02P C03F 119.8(5) . . ?
C02Z C02P C03F 122.2(5) . . ?
C02L C02Q C027 118.0(5) . . ?
C02L C02Q C02M 116.3(5) . . ?
C02M C02Q C027 124.6(5) . . ?
C02F C02S C029 121.4(5) . . ?
C02N C02T C01U 121.0(5) . . ?
C030 C02T C01U 121.6(5) . . ?
C030 C02T C02N 116.0(5) . . ?
C01N C02V C02I 120.6(5) . . ?
C01U C02W C02L 122.0(5) . . ?
C8CA C2EA C1EA 119.3(8) . . ?
C8CA C2EA C5DA 121.8(11) . . ?
C8CA C2EA C0FA 7.0(13) . 2_666 ?
C8CA C2EA C7EA 111.6(13) . 2_666 ?
C1EA C2EA C5DA 107.7(7) . . ?
C1EA C2EA C0FA 121.0(12) . 2_666 ?
C1EA C2EA C7EA 116.8(15) . 2_666 ?
C5DA C2EA C0FA 115.8(13) . 2_666 ?
C5DA C2EA C7EA 10.3(11) . 2_666 ?
C9EA C2EA C8CA 44(9) 2_666 . ?
C9EA C2EA C1EA 134(10) 2_666 . ?
C9EA C2EA C5DA 79(9) 2_666 . ?
C9EA C2EA C0FA 37(8) 2_666 2_666 ?
C9EA C2EA C140 128(10) 2_666 2_666 ?
C9EA C2EA C7EA 70(8) 2_666 2_666 ?
C140 C2EA C8CA 119.7(19) 2_666 . ?
C140 C2EA C1EA 8.6(19) 2_666 . ?
C140 C2EA C5DA 101.9(17) 2_666 . ?
C140 C2EA C0FA 120(2) 2_666 2_666 ?
C140 C2EA C7EA 110(3) 2_666 2_666 ?
C7EA C2EA C0FA 105.7(14) 2_666 2_666 ?
C023 C02Y C03G 121.2(6) . . ?
C022 C02Z C02P 119.9(5) . . ?
C028 C030 C02T 121.4(5) . . ?
C01E C032 C03B 120.8(6) . . ?
C03H C034 C038 121.8(5) . . ?
C03O C035 C037 120.2(6) . . ?
C039 C036 C03A 120.8(6) . . ?
C035 C037 C025 118.0(5) . . ?
C039 C037 C025 123.3(5) . . ?
C039 C037 C035 116.7(5) . . ?
C034 C038 C03A 119.9(5) . . ?
C03E C038 C034 116.9(6) . . ?
C03E C038 C03A 122.3(6) . . ?
C036 C039 C037 121.5(5) . . ?
C036 C03A C038 121.3(6) . . ?
C03O C03A C036 117.6(6) . . ?
C03O C03A C038 119.8(5) . . ?
C03G C03B C032 121.3(6) . . ?
C03K C03D C03F 120.7(6) . . ?
C038 C03E C03R 120.4(6) . . ?
C03D C03F C02P 121.8(5) . . ?
C03N C03F C02P 119.9(5) . . ?
C03N C03F C03D 116.4(6) . . ?
C02Y C03G C1BA 120.7(6) . . ?
C03B C03G C02Y 117.8(5) . . ?
C03B C03G C1BA 121.4(6) . . ?
C034 C03H C03L 120.9(6) . . ?
C2EA C8CA C6EA 119.3(8) . . ?
C2EA C8CA C6FA 123.2(14) . 2_666 ?
C2EA C8CA C6 127.5(13) . 2_666 ?
C2EA C8CA C8EA 122.3(13) . . ?
C6EA C8CA C6FA 104.4(13) . 2_666 ?
C6EA C8CA C6 13.3(9) . 2_666 ?
C6EA C8CA C8EA 106.8(11) . . ?
C9EA C8CA C2EA 7.4(16) 2_666 . ?
C9EA C8CA C6EA 123.3(18) 2_666 . ?
C9EA C8CA C6FA 116(2) 2_666 2_666 ?
C9EA C8CA C6 130(2) 2_666 2_666 ?
C9EA C8CA C8EA 115.1(17) 2_666 . ?
C0FA C8CA C2EA 139(7) 2_666 . ?
C0FA C8CA C6EA 78(6) 2_666 . ?
C0FA C8CA C6FA 27(5) 2_666 2_666 ?
C0FA C8CA C9EA 132(8) 2_666 2_666 ?
C0FA C8CA C6 64(6) 2_666 2_666 ?
C0FA C8CA C8EA 30(6) 2_666 . ?
C6 C8CA C6FA 91.4(13) 2_666 2_666 ?
C8EA C8CA C6FA 2.9(13) . 2_666 ?
C8EA C8CA C6 93.9(12) . 2_666 ?
C03Q C03K C03D 121.0(6) . . ?
C03H C03L C04G 120.0(6) . . ?
C03R C03L C03H 117.8(6) . . ?
C03R C03L C04G 121.3(6) . . ?
C041 C03M C7CA 117.4(19) . . ?
C041 C03M C8DA 119.5(17) . 2_666 ?
C041 C03M C8BA 126(2) . 2_666 ?
C041 C03M C0DA 106.2(14) . . ?
C7CA C03M C8DA 108.0(16) . 2_666 ?
C7CA C03M C8BA 8.5(15) . 2_666 ?
C7CA C03M C0DA 122.3(16) . . ?
C9DA C03M C041 167(10) 2_666 . ?
C9DA C03M C7CA 56(9) 2_666 . ?
C9DA C03M C8DA 59(7) 2_666 2_666 ?
C9DA C03M C0EA 171(10) 2_666 2_666 ?
C9DA C03M C8BA 47(8) 2_666 2_666 ?
C9DA C03M C0DA 73(8) 2_666 . ?
C0EA C03M C041 6(2) 2_666 . ?
C0EA C03M C7CA 123(2) 2_666 . ?
C0EA C03M C8DA 117(3) 2_666 2_666 ?
C0EA C03M C8BA 131(3) 2_666 2_666 ?
C0EA C03M C0DA 103(2) 2_666 . ?
C8BA C03M C8DA 101.0(16) 2_666 2_666 ?
C0DA C03M C8DA 14.8(10) . 2_666 ?
C0DA C03M C8BA 115.6(17) . 2_666 ?
C03X C03N C03F 121.2(6) . . ?
C03A C03O C035 121.5(6) . . ?
C03W C9CA C3EA 108.7(12) . . ?
C03W C9CA C1GA 9.4(13) . 2_666 ?
C03W C9CA C2CA 102.1(14) . 2_666 ?
C1EA C9CA C03W 123(2) . . ?
C1EA C9CA C3EA 119.8(9) . . ?
C1EA C9CA C1GA 126(2) . 2_666 ?
C1EA C9CA C140 9.7(18) . 2_666 ?
C1EA C9CA C2CA 121.9(13) . 2_666 ?
C3EA C9CA C1GA 100.8(15) . 2_666 ?
C3EA C9CA C2CA 8.8(13) . 2_666 ?
C3CA C9CA C03W 71(8) 2_666 . ?
C3CA C9CA C1EA 136(10) 2_666 . ?
C3CA C9CA C3EA 40(10) 2_666 . ?
C3CA C9CA C1GA 63(8) 2_666 2_666 ?
C3CA C9CA C140 127(10) 2_666 2_666 ?
C3CA C9CA C2CA 32(9) 2_666 2_666 ?
C1GA C9CA C2CA 93.7(16) 2_666 2_666 ?
C140 C9CA C03W 121(2) 2_666 . ?
C140 C9CA C3EA 114.6(16) 2_666 . ?
C140 C9CA C1GA 123(3) 2_666 2_666 ?
C140 C9CA C2CA 115(2) 2_666 2_666 ?
C03K C03Q C03X 116.9(6) . . ?
C03K C03Q C043 121.1(6) . . ?
C03X C03Q C043 119.8(6) . . ?
C03L C03R C03E 121.5(6) . . ?
C03W C03V C0EA 127.8(17) . 2_666 ?
C03W C03V C3GA 115.4(17) . 2_666 ?
C041 C03V C03W 120.9(15) . . ?
C041 C03V C4EA 120.6(19) . . ?
C041 C03V C0EA 7.5(13) . 2_666 ?
C041 C03V C3GA 113(2) . 2_666 ?
C4EA C03V C03W 108.3(14) . . ?
C4EA C03V C0EA 113.4(18) . 2_666 ?
C4EA C03V C3GA 8.1(15) . 2_666 ?
C2GA C03V C03W 165(10) 2_666 . ?
C2GA C03V C041 45(10) 2_666 . ?
C2GA C03V C4EA 81(10) 2_666 . ?
C2GA C03V C1GA 159(10) 2_666 2_666 ?
C2GA C03V C0EA 38(10) 2_666 2_666 ?
C2GA C03V C3GA 74(10) 2_666 2_666 ?
C1GA C03V C03W 6(2) 2_666 . ?
C1GA C03V C041 116(2) 2_666 . ?
C1GA C03V C4EA 110(2) 2_666 . ?
C1GA C03V C0EA 123(3) 2_666 2_666 ?
C1GA C03V C3GA 117(3) 2_666 2_666 ?
C3GA C03V C0EA 105.3(18) 2_666 2_666 ?
C9CA C03W C03V 108.6(14) . . ?
C9CA C03W C2GA 109.7(16) . 2_666 ?
C9CA C03W C5 127(2) . 2_666 ?
C03V C03W C2GA 1.9(17) . 2_666 ?
C4FA C03W C9CA 115(2) . . ?
C4FA C03W C03V 118.5(14) . . ?
C4FA C03W C3CA 121(2) . 2_666 ?
C4FA C03W C2GA 116.6(17) . 2_666 ?
C4FA C03W C5 12.7(10) . 2_666 ?
C3CA C03W C9CA 10.2(13) 2_666 . ?
C3CA C03W C03V 98.6(17) 2_666 . ?
C3CA C03W C2GA 100(2) 2_666 2_666 ?
C3CA C03W C5 131(2) 2_666 2_666 ?
C1GA C03W C9CA 114(9) 2_666 . ?
C1GA C03W C03V 26(9) 2_666 . ?
C1GA C03W C4FA 95(9) 2_666 . ?
C1GA C03W C3CA 105(9) 2_666 2_666 ?
C1GA C03W C2GA 24(9) 2_666 2_666 ?
C1GA C03W C5 84(9) 2_666 2_666 ?
C5 C03W C03V 106.6(15) 2_666 . ?
C5 C03W C2GA 105(2) 2_666 2_666 ?
C03N C03X C03Q 121.7(7) . . ?
C2DA C5FA C6FA 121.3(7) . . ?
C2DA C5FA C9FA 118.9(13) . . ?
C2DA C5FA C8EA 128.8(13) . 2_666 ?
C2DA C5FA C4CA 130.0(17) . 2_666 ?
C6FA C5FA C9FA 107.6(6) . . ?
C6FA C5FA C8EA 8.8(10) . 2_666 ?
C6FA C5FA C4CA 97.3(11) . 2_666 ?
C9FA C5FA C8EA 99.0(11) . 2_666 ?
C9FA C5FA C4CA 11.4(10) . 2_666 ?
C1DA C5FA C2DA 157(8) 2_666 . ?
C1DA C5FA C6FA 43(5) 2_666 . ?
C1DA C5FA C9FA 66(6) 2_666 . ?
C1DA C5FA C3 150(8) 2_666 2_666 ?
C1DA C5FA C8EA 34(5) 2_666 2_666 ?
C1DA C5FA C4CA 55(5) 2_666 2_666 ?
C3 C5FA C2DA 7.0(16) 2_666 . ?
C3 C5FA C6FA 115.1(16) 2_666 . ?
C3 C5FA C9FA 121.2(19) 2_666 . ?
C3 C5FA C8EA 122(2) 2_666 2_666 ?
C3 C5FA C4CA 132(2) 2_666 2_666 ?
C4CA C5FA C8EA 88.5(13) 2_666 2_666 ?
C2EA C1EA C9EA 5.8(16) . 2_666 ?
C2EA C1EA C3CA 116.0(14) . 2_666 ?
C2EA C1EA C14O 100.0(14) . 2_666 ?
C9CA C1EA C2EA 121.0(9) . . ?
C9CA C1EA C3DA 117.6(19) . . ?
C9CA C1EA C9EA 117.2(13) . 2_666 ?
C9CA C1EA C3CA 7(2) . 2_666 ?
C9CA C1EA C14O 122(2) . 2_666 ?
C3DA C1EA C2EA 108.5(7) . . ?
C3DA C1EA C9EA 108.5(14) . 2_666 ?
C3DA C1EA C3CA 118(2) . 2_666 ?
C3DA C1EA C14O 9.2(13) . 2_666 ?
C3CA C1EA C9EA 112(2) 2_666 2_666 ?
C3CA C1EA C14O 121(3) 2_666 2_666 ?
C140 C1EA C2EA 51(10) 2_666 . ?
C140 C1EA C9CA 110(10) 2_666 . ?
C140 C1EA C3DA 74(9) 2_666 . ?
C140 C1EA C9EA 47(10) 2_666 2_666 ?
C140 C1EA C3CA 104(10) 2_666 2_666 ?
C140 C1EA C14O 65(9) 2_666 2_666 ?
C14O C1EA C9EA 99.7(18) 2_666 2_666 ?
C03M C041 C6BA 108.3(13) . . ?
C03M C041 C9DA 2(2) . 2_666 ?
C03M C041 C0GA 94.7(14) . 2_666 ?
C03V C041 C03M 120.7(19) . . ?
C03V C041 C6BA 121.6(14) . . ?
C03V C041 C9DA 120(2) . 2_666 ?
C03V C041 C0GA 132.8(16) . 2_666 ?
C6BA C041 C9DA 108.2(16) . 2_666 ?
C2GA C041 C03M 114(2) 2_666 . ?
C2GA C041 C03V 7.3(16) 2_666 . ?
C2GA C041 C6BA 128.8(19) 2_666 . ?
C2GA C041 C9DA 113(2) 2_666 2_666 ?
C2GA C041 C0GA 140(2) 2_666 2_666 ?
C0EA C041 C03M 22(7) 2_666 . ?
C0EA C041 C03V 139(7) 2_666 . ?
C0EA C041 C6BA 97(7) 2_666 . ?
C0EA C041 C9DA 24(7) 2_666 2_666 ?
C0EA C041 C2GA 132(8) 2_666 2_666 ?
C0EA C041 C0GA 84(6) 2_666 2_666 ?
C0GA C041 C6BA 13.6(10) 2_666 . ?
C0GA C041 C9DA 94.6(18) 2_666 2_666 ?
C3FA C0CA C9BA 121(2) . . ?
C3FA C0CA C8FA 117.8(16) . . ?
C3FA C0CA C6CA 8.9(17) . 2_666 ?
C3FA C0CA C1CA 111.5(16) . 2_666 ?
C9BA C0CA C6CA 123(2) . 2_666 ?
C9BA C0CA C1CA 111.5(12) . 2_666 ?
C8FA C0CA C9BA 107.9(7) . . ?
C8FA C0CA C6CA 110.1(16) . 2_666 ?
C8FA C0CA C1CA 6.5(13) . 2_666 ?
C5CA C0CA C3FA 77(7) 2_666 . ?
C5CA C0CA C9BA 136(8) 2_666 . ?
C5CA C0CA C8FA 40(6) 2_666 . ?
C5CA C0CA C6CA 70(6) 2_666 2_666 ?
C5CA C0CA C2 134(8) 2_666 2_666 ?
C5CA C0CA C1CA 34(6) 2_666 2_666 ?
C6CA C0CA C1CA 103.7(15) 2_666 2_666 ?
C2 C0CA C3FA 131(2) 2_666 . ?
C2 C0CA C9BA 10.0(19) 2_666 . ?
C2 C0CA C8FA 101.4(17) 2_666 . ?
C2 C0CA C6CA 133(3) 2_666 2_666 ?
C2 C0CA C1CA 106(2) 2_666 2_666 ?
C04H C043 C03Q 118.3(6) . . ?
C04H C043 C04P 117.5(6) . . ?
C04P C043 C03Q 122.4(7) . . ?
C5DA C4DA C3DA 108.0(7) . . ?
C5DA C4DA C7EA 6.9(14) . 2_666 ?
C5DA C4DA C2 117.3(16) . 2_666 ?
C9BA C4DA C5DA 114.0(17) . . ?
C9BA C4DA C3DA 125(2) . . ?
C9BA C4DA C7EA 107.1(16) . 2_666 ?
C9BA C4DA C2 3.4(18) . 2_666 ?
C3DA C4DA C7EA 113.2(12) . 2_666 ?
C3DA C4DA C2 123.2(17) . 2_666 ?
C1 C4DA C5DA 80(8) 2_666 . ?
C1 C4DA C9BA 36(8) 2_666 . ?
C1 C4DA C3DA 157(10) 2_666 . ?
C1 C4DA C7EA 74(8) 2_666 2_666 ?
C1 C4DA C2 39(8) 2_666 2_666 ?
C1 C4DA C14O 152(10) 2_666 2_666 ?
C2 C4DA C7EA 110.4(15) 2_666 2_666 ?
C14O C4DA C5DA 109(2) 2_666 . ?
C14O C4DA C9BA 121(3) 2_666 . ?
C14O C4DA C3DA 5(3) 2_666 . ?
C14O C4DA C7EA 114(3) 2_666 2_666 ?
C14O C4DA C2 119(3) 2_666 2_666 ?
C0CA C3FA C2DA 123.4(17) . . ?
C0CA C3FA C2FA 113.9(19) . . ?
C0CA C3FA C3 117.6(18) . 2_666 ?
C0CA C3FA C5GA 123(2) . 2_666 ?
C2DA C3FA C2FA 107.7(7) . . ?
C2DA C3FA C3 6.9(17) . 2_666 ?
C2FA C3FA C3 108.9(12) . 2_666 ?
C5CA C3FA C0CA 12.6(13) 2_666 . ?
C5CA C3FA C2DA 110.8(19) 2_666 . ?
C5CA C3FA C2FA 123(2) 2_666 . ?
C5CA C3FA C3 105.1(18) 2_666 2_666 ?
C5CA C3FA C5GA 131(3) 2_666 2_666 ?
C6CA C3FA C0CA 111(10) 2_666 . ?
C6CA C3FA C2DA 25(10) 2_666 . ?
C6CA C3FA C2FA 97(10) 2_666 . ?
C6CA C3FA C5CA 100(10) 2_666 2_666 ?
C6CA C3FA C3 20(10) 2_666 2_666 ?
C6CA C3FA C5GA 87(10) 2_666 2_666 ?
C5GA C3FA C2DA 95.8(12) 2_666 . ?
C5GA C3FA C2FA 11.8(11) 2_666 . ?
C5GA C3FA C3 97.2(17) 2_666 2_666 ?
C5FA C2DA C3FA 118.4(17) . . ?
C5FA C2DA C4GA 119.5(8) . . ?
C5FA C2DA C1DA 4.3(13) . 2_666 ?
C5FA C2DA C4 109.1(12) . 2_666 ?
C3FA C2DA C4GA 109.1(7) . . ?
C3FA C2DA C1DA 119.0(18) . 2_666 ?
C4GA C2DA C1DA 116.1(12) . 2_666 ?
C6CA C2DA C5FA 116.8(19) 2_666 . ?
C6CA C2DA C3FA 5(2) 2_666 . ?
C6CA C2DA C4GA 107.3(17) 2_666 . ?
C6CA C2DA C1DA 117(2) 2_666 2_666 ?
C6CA C2DA C4 116(3) 2_666 2_666 ?
C3 C2DA C5FA 34(7) 2_666 . ?
C3 C2DA C3FA 126(10) 2_666 . ?
C3 C2DA C4GA 88(7) 2_666 . ?
C3 C2DA C1DA 30(7) 2_666 2_666 ?
C3 C2DA C6CA 122(10) 2_666 2_666 ?
C3 C2DA C4 78(7) 2_666 2_666 ?
C4 C2DA C3FA 118.1(13) 2_666 . ?
C4 C2DA C4GA 10.5(11) 2_666 . ?
C4 C2DA C1DA 105.8(17) 2_666 2_666 ?
C04P C047 C04G 120.9(7) . . ?
C8CA C6EA C9FA 106.8(12) . 2_666 ?
C8CA C6EA C4CA 105.9(10) . . ?
C3EA C6EA C8CA 120.7(8) . . ?
C3EA C6EA C9FA 117.2(11) . 2_666 ?
C3EA C6EA C0FA 129.3(14) . 2_666 ?
C3EA C6EA C4CA 120.9(7) . . ?
C0FA C6EA C8CA 12.0(10) 2_666 . ?
C0FA C6EA C9FA 94.8(14) 2_666 2_666 ?
C0FA C6EA C4CA 94.0(12) 2_666 . ?
C6 C6EA C8CA 107(5) 2_666 . ?
C6 C6EA C3EA 112(5) 2_666 . ?
C6 C6EA C9FA 7(4) 2_666 2_666 ?
C6 C6EA C0FA 96(5) 2_666 2_666 ?
C6 C6EA C2CA 98(5) 2_666 2_666 ?
C6 C6EA C4CA 12(5) 2_666 . ?
C2CA C6EA C8CA 128.4(16) 2_666 . ?
C2CA C6EA C3EA 13.7(11) 2_666 . ?
C2CA C6EA C9FA 103.6(15) 2_666 2_666 ?
C2CA C6EA C0FA 134(2) 2_666 2_666 ?
C2CA C6EA C4CA 107.3(12) 2_666 . ?
C4CA C6EA C9FA 4.7(12) . 2_666 ?
C03M C7CA C9BA 113(2) . 2_666 ?
C03M C7CA C2 124(2) . . ?
C5EA C7CA C03M 118.6(17) . . ?
C5EA C7CA C9BA 115.9(15) . 2_666 ?
C5EA C7CA C2 108.5(7) . . ?
C9DA C7CA C03M 10.9(15) 2_666 . ?
C9DA C7CA C9BA 104(2) 2_666 2_666 ?
C9DA C7CA C5EA 129(2) 2_666 . ?
C9DA C7CA C2 114(2) 2_666 . ?
C8BA C7CA C03M 89(10) 2_666 . ?
C8BA C7CA C9BA 43(10) 2_666 2_666 ?
C8BA C7CA C5EA 152(10) 2_666 . ?
C8BA C7CA C9DA 78(10) 2_666 2_666 ?
C8BA C7CA C2 48(10) 2_666 . ?
C8BA C7CA C7FA 143(10) 2_666 2_666 ?
C2 C7CA C9BA 10.2(16) . 2_666 ?
C7FA C7CA C03M 128(2) 2_666 . ?
C7FA C7CA C9BA 109(2) 2_666 2_666 ?
C7FA C7CA C5EA 9.3(16) 2_666 . ?
C7FA C7CA C9DA 139(3) 2_666 2_666 ?
C7FA C7CA C2 101.1(15) 2_666 . ?
C041 C6BA C0EA 11.7(12) . 2_666 ?
C041 C6BA C7DA 100.9(13) . 2_666 ?
C4GA C6BA C041 115.3(14) . . ?
C4GA C6BA C7BA 121.9(8) . . ?
C4GA C6BA C0EA 126.5(17) . 2_666 ?
C4GA C6BA C7DA 125.1(12) . 2_666 ?
C7BA C6BA C041 108.5(12) . . ?
C7BA C6BA C0EA 97.6(14) . 2_666 ?
C7BA C6BA C7DA 8.1(12) . 2_666 ?
C0EA C6BA C7DA 90.3(13) 2_666 2_666 ?
C0GA C6BA C041 78(5) 2_666 . ?
C0GA C6BA C4GA 145(6) 2_666 . ?
C0GA C6BA C7BA 31(5) 2_666 . ?
C0GA C6BA C0EA 67(5) 2_666 2_666 ?
C0GA C6BA C4 137(6) 2_666 2_666 ?
C0GA C6BA C7DA 24(4) 2_666 2_666 ?
C4 C6BA C041 123.4(19) 2_666 . ?
C4 C6BA C4GA 10.0(13) 2_666 . ?
C4 C6BA C7BA 112.0(15) 2_666 . ?
C4 C6BA C0EA 134(2) 2_666 2_666 ?
C4 C6BA C7DA 115.6(19) 2_666 2_666 ?
C04H C04D C04G 120.9(7) . . ?
C2EA C5DA C0DA 116.5(14) . 2_666 ?
C4DA C5DA C2EA 108.0(7) . . ?
C4DA C5DA C0DA 122.9(18) . 2_666 ?
C8DA C5DA C2EA 122.7(13) . . ?
C8DA C5DA C4DA 118.7(17) . . ?
C8DA C5DA C9EA 113.9(16) . 2_666 ?
C8DA C5DA C1 107.6(17) . 2_666 ?
C8DA C5DA C0DA 6.2(11) . 2_666 ?
C9EA C5DA C2EA 8.9(11) 2_666 . ?
C9EA C5DA C4DA 114.0(15) 2_666 . ?
C9EA C5DA C1 124(2) 2_666 2_666 ?
C9EA C5DA C0DA 107.8(17) 2_666 2_666 ?
C1 C5DA C2EA 118.5(16) 2_666 . ?
C1 C5DA C4DA 11.4(12) 2_666 . ?
C1 C5DA C0DA 112.0(18) 2_666 2_666 ?
C7EA C5DA C2EA 106(7) 2_666 . ?
C7EA C5DA C4DA 136(10) 2_666 . ?
C7EA C5DA C8DA 18(8) 2_666 . ?
C7EA C5DA C9EA 98(7) 2_666 2_666 ?
C7EA C5DA C1 125(10) 2_666 2_666 ?
C7EA C5DA C0DA 13(8) 2_666 2_666 ?
C0CA C9BA C7CA 102.1(14) . 2_666 ?
C0CA C9BA C5CA 7.3(14) . 2_666 ?
C4DA C9BA C0CA 117.5(19) . . ?
C4DA C9BA C7CA 132(2) . 2_666 ?
C4DA C9BA C5CA 120.0(19) . 2_666 ?
C4DA C9BA C8BA 129(2) . . ?
C7CA C9BA C5CA 96.5(19) 2_666 2_666 ?
C1 C9BA C0CA 126(2) 2_666 . ?
C1 C9BA C4DA 8.6(18) 2_666 . ?
C1 C9BA C7CA 124(3) 2_666 2_666 ?
C1 C9BA C5CA 128(2) 2_666 2_666 ?
C1 C9BA C8BA 121(2) 2_666 . ?
C8BA C9BA C0CA 107.2(8) . . ?
C8BA C9BA C7CA 6.1(16) . 2_666 ?
C8BA C9BA C5CA 101.8(12) . 2_666 ?
C2 C9BA C0CA 50(8) 2_666 . ?
C2 C9BA C4DA 160(10) 2_666 . ?
C2 C9BA C7CA 68(8) 2_666 2_666 ?
C2 C9BA C5CA 50(9) 2_666 2_666 ?
C2 C9BA C1 167(10) 2_666 2_666 ?
C2 C9BA C8BA 70(8) 2_666 . ?
C047 C04G C03L 121.3(6) . . ?
C04D C04G C03L 119.2(7) . . ?
C04D C04G C047 118.0(7) . . ?
C04D C04H C043 120.8(7) . . ?
C0CA C8FA C5EA 118.5(13) . 2_666 ?
C0CA C8FA C7FA 108.0(7) . . ?
C0CA C8FA C4CA 127.1(16) . 2_666 ?
C5EA C8FA C4CA 101.6(14) 2_666 2_666 ?
C9FA C8FA C0CA 120.0(13) . . ?
C9FA C8FA C5EA 108.6(11) . 2_666 ?
C9FA C8FA C7FA 120.4(7) . . ?
C9FA C8FA C4CA 7.6(9) . 2_666 ?
C5CA C8FA C0CA 9.4(15) 2_666 . ?
C5CA C8FA C5EA 126(2) 2_666 2_666 ?
C5CA C8FA C9FA 110.6(16) 2_666 . ?
C5CA C8FA C7FA 115.8(16) 2_666 . ?
C5CA C8FA C4CA 117.8(19) 2_666 2_666 ?
C1CA C8FA C0CA 147(7) 2_666 . ?
C1CA C8FA C5EA 83(4) 2_666 2_666 ?
C1CA C8FA C9FA 28(5) 2_666 . ?
C1CA C8FA C5CA 138(7) 2_666 2_666 ?
C1CA C8FA C7FA 95(4) 2_666 . ?
C1CA C8FA C4CA 21(4) 2_666 2_666 ?
C7FA C8FA C5EA 11.9(10) . 2_666 ?
C7FA C8FA C4CA 113.4(10) . 2_666 ?
C2DA C4GA C4FA 107.3(6) . . ?
C2DA C4GA C3 9.3(13) . 2_666 ?
C2DA C4GA C0GA 112.7(11) . 2_666 ?
C6BA C4GA C2DA 118.7(7) . . ?
C6BA C4GA C4FA 123.0(13) . . ?
C6BA C4GA C3 109.9(12) . 2_666 ?
C6BA C4GA C0GA 7.1(12) . 2_666 ?
C4FA C4GA C0GA 124.7(16) . 2_666 ?
C3 C4GA C4FA 112.7(16) 2_666 . ?
C3 C4GA C0GA 103.7(15) 2_666 2_666 ?
C4 C4GA C2DA 72(6) 2_666 . ?
C4 C4GA C6BA 47(6) 2_666 . ?
C4 C4GA C4FA 151(9) 2_666 . ?
C4 C4GA C3 64(6) 2_666 2_666 ?
C4 C4GA C0GA 41(6) 2_666 2_666 ?
C4 C4GA C5 153(10) 2_666 2_666 ?
C5 C4GA C2DA 110.8(16) 2_666 . ?
C5 C4GA C6BA 121(2) 2_666 . ?
C5 C4GA C4FA 4.2(17) 2_666 . ?
C5 C4GA C3 117(2) 2_666 2_666 ?
C5 C4GA C0GA 124(2) 2_666 2_666 ?
C9CA C3EA C4EA 107.1(12) . . ?
C9CA C3EA C6 127.5(13) . 2_666 ?
C9CA C3EA C3GA 111.0(15) . 2_666 ?
C6EA C3EA C9CA 119.7(8) . . ?
C6EA C3EA C4EA 120.0(7) . . ?
C6EA C3EA C6 13.6(9) . 2_666 ?
C6EA C3EA C3GA 114.6(12) . 2_666 ?
C4EA C3EA C3GA 5.4(12) . 2_666 ?
C3CA C3EA C9CA 7.3(18) 2_666 . ?
C3CA C3EA C6EA 123.8(18) 2_666 . ?
C3CA C3EA C4EA 100.0(17) 2_666 . ?
C3CA C3EA C6 130(3) 2_666 2_666 ?
C3CA C3EA C3GA 104(2) 2_666 2_666 ?
C6 C3EA C4EA 106.4(10) 2_666 . ?
C6 C3EA C3GA 101.0(15) 2_666 2_666 ?
C2CA C3EA C9CA 127(7) 2_666 . ?
C2CA C3EA C6EA 83(6) 2_666 . ?
C2CA C3EA C4EA 38(6) 2_666 . ?
C2CA C3EA C3CA 120(8) 2_666 2_666 ?
C2CA C3EA C6 69(6) 2_666 2_666 ?
C2CA C3EA C3GA 33(5) 2_666 2_666 ?
C3FA C2FA C6CA 8.9(12) . 2_666 ?
C3FA C2FA C5 98.3(11) . 2_666 ?
C3DA C2FA C3FA 127(2) . . ?
C3DA C2FA C4FA 112(2) . . ?
C3DA C2FA C6CA 131(2) . 2_666 ?
C3DA C2FA C14O 11.8(16) . 2_666 ?
C3DA C2FA C5 122(2) . 2_666 ?
C4FA C2FA C3FA 108.5(7) . . ?
C4FA C2FA C6CA 100.3(12) . 2_666 ?
C4FA C2FA C5 10.4(10) . 2_666 ?
C6CA C2FA C5 90.2(14) 2_666 2_666 ?
C5GA C2FA C3FA 65(7) 2_666 . ?
C5GA C2FA C3DA 146(10) 2_666 . ?
C5GA C2FA C4FA 44(7) 2_666 . ?
C5GA C2FA C6CA 57(7) 2_666 2_666 ?
C5GA C2FA C14O 144(10) 2_666 2_666 ?
C5GA C2FA C5 33(6) 2_666 2_666 ?
C14O C2FA C3FA 116(2) 2_666 . ?
C14O C2FA C4FA 119(2) 2_666 . ?
C14O C2FA C6CA 119(2) 2_666 2_666 ?
C14O C2FA C5 127(3) 2_666 2_666 ?
C03V C4EA C3EA 106.9(12) . . ?
C03V C4EA C7FA 118.5(19) . 2_666 ?
C3EA C4EA C7FA 123.1(12) . 2_666 ?
C5EA C4EA C03V 123(2) . . ?
C5EA C4EA C3EA 119.3(8) . . ?
C5EA C4EA C2GA 115(2) . 2_666 ?
C5EA C4EA C7FA 4.4(14) . 2_666 ?
C2GA C4EA C03V 8.9(16) 2_666 . ?
C2GA C4EA C3EA 115.5(18) 2_666 . ?
C2GA C4EA C7FA 110(2) 2_666 2_666 ?
C2CA C4EA C03V 112(2) 2_666 . ?
C2CA C4EA C3EA 8.6(13) 2_666 . ?
C2CA C4EA C5EA 111.0(14) 2_666 . ?
C2CA C4EA C2GA 121(3) 2_666 2_666 ?
C2CA C4EA C7FA 115(2) 2_666 2_666 ?
C3GA C4EA C03V 108(10) 2_666 . ?
C3GA C4EA C3EA 135(8) 2_666 . ?
C3GA C4EA C5EA 16(8) 2_666 . ?
C3GA C4EA C2GA 99(10) 2_666 2_666 ?
C3GA C4EA C2CA 126(9) 2_666 2_666 ?
C3GA C4EA C7FA 12(7) 2_666 2_666 ?
C1EA C3DA C4DA 107.8(8) . . ?
C1EA C3DA C1 108.9(14) . 2_666 ?
C1EA C3DA C5GA 121(2) . 2_666 ?
C4DA C3DA C1 4(2) . 2_666 ?
C4DA C3DA C5GA 116.1(17) . 2_666 ?
C2FA C3DA C1EA 127(2) . . ?
C2FA C3DA C4DA 114.8(18) . . ?
C2FA C3DA C140 128(3) . 2_666 ?
C2FA C3DA C1 111.9(18) . 2_666 ?
C2FA C3DA C5GA 7(2) . 2_666 ?
C140 C3DA C1EA 10.0(14) 2_666 . ?
C140 C3DA C4DA 99.9(15) 2_666 . ?
C140 C3DA C1 101(2) 2_666 2_666 ?
C140 C3DA C5GA 122(3) 2_666 2_666 ?
C5GA C3DA C1 113(2) 2_666 2_666 ?
C14O C3DA C1EA 112(10) 2_666 . ?
C14O C3DA C4DA 22(10) 2_666 . ?
C14O C3DA C2FA 98(10) 2_666 . ?
C14O C3DA C140 102(10) 2_666 2_666 ?
C14O C3DA C1 19(10) 2_666 2_666 ?
C14O C3DA C5GA 97(10) 2_666 2_666 ?
C047 C04P C043 120.6(7) . . ?
C5FA C6FA C8CA 113.5(11) . 2_666 ?
C5FA C6FA C0FA 108.2(7) . . ?
C7BA C6FA C8CA 116.4(11) . 2_666 ?
C7BA C6FA C5FA 118.4(7) . . ?
C7BA C6FA C0FA 120.4(7) . . ?
C0FA C6FA C8CA 5.2(11) . 2_666 ?
C1DA C6FA C8CA 104.0(17) 2_666 2_666 ?
C1DA C6FA C5FA 9.8(12) 2_666 . ?
C1DA C6FA C7BA 127.5(14) 2_666 . ?
C1DA C6FA C0FA 98.8(12) 2_666 . ?
C1DA C6FA C7DA 140(2) 2_666 2_666 ?
C8EA C6FA C8CA 13(6) 2_666 2_666 ?
C8EA C6FA C5FA 125(6) 2_666 . ?
C8EA C6FA C7BA 111(6) 2_666 . ?
C8EA C6FA C0FA 18(6) 2_666 . ?
C8EA C6FA C1DA 115(6) 2_666 2_666 ?
C8EA C6FA C7DA 94(6) 2_666 2_666 ?
C7DA C6FA C8CA 100.1(14) 2_666 2_666 ?
C7DA C6FA C5FA 131.7(13) 2_666 . ?
C7DA C6FA C7BA 16.4(8) 2_666 . ?
C7DA C6FA C0FA 104.2(10) 2_666 . ?
C6BA C7BA C8DA 113.5(14) . 2_666 ?
C6BA C7BA C8EA 129.4(12) . 2_666 ?
C6BA C7BA C0DA 106.9(12) . . ?
C6FA C7BA C6BA 120.0(8) . . ?
C6FA C7BA C8DA 111.7(10) . 2_666 ?
C6FA C7BA C8EA 10.8(9) . 2_666 ?
C6FA C7BA C0DA 120.2(7) . . ?
C0GA C7BA C6BA 9.0(14) 2_666 . ?
C0GA C7BA C6FA 127.5(15) 2_666 . ?
C0GA C7BA C8DA 105(2) 2_666 2_666 ?
C0GA C7BA C8EA 136(2) 2_666 2_666 ?
C0GA C7BA C0DA 97.9(16) 2_666 . ?
C8EA C7BA C8DA 101.3(12) 2_666 2_666 ?
C7DA C7BA C6BA 141(6) 2_666 . ?
C7DA C7BA C6FA 82(4) 2_666 . ?
C7DA C7BA C8DA 31(4) 2_666 2_666 ?
C7DA C7BA C0GA 133(6) 2_666 2_666 ?
C7DA C7BA C8EA 71(4) 2_666 2_666 ?
C7DA C7BA C0DA 40(4) 2_666 . ?
C0DA C7BA C8DA 8.5(9) . 2_666 ?
C0DA C7BA C8EA 109.7(11) . 2_666 ?
C7CA C5EA C8FA 94.9(11) . 2_666 ?
C7CA C5EA C8BA 3.6(18) . 2_666 ?
C7CA C5EA C1CA 107.4(7) . . ?
C8FA C5EA C8BA 91.8(15) 2_666 2_666 ?
C4EA C5EA C7CA 119.8(18) . . ?
C4EA C5EA C8FA 133.5(12) . 2_666 ?
C4EA C5EA C8BA 123(2) . 2_666 ?
C4EA C5EA C1CA 120.6(7) . . ?
C1CA C5EA C8FA 13.4(9) . 2_666 ?
C1CA C5EA C8BA 104.3(13) . 2_666 ?
C3GA C5EA C7CA 117(2) 2_666 . ?
C3GA C5EA C8FA 136(2) 2_666 2_666 ?
C3GA C5EA C4EA 3.2(16) 2_666 . ?
C3GA C5EA C8BA 120(2) 2_666 2_666 ?
C3GA C5EA C1CA 123.6(15) 2_666 . ?
C7FA C5EA C7CA 38(7) 2_666 . ?
C7FA C5EA C8FA 65(5) 2_666 2_666 ?
C7FA C5EA C4EA 157(7) 2_666 . ?
C7FA C5EA C8BA 34(7) 2_666 2_666 ?
C7FA C5EA C1CA 79(5) 2_666 . ?
C7FA C5EA C3GA 154(8) 2_666 2_666 ?
C03M C8DA C7BA 89.3(14) 2_666 2_666 ?
C5DA C8DA C03M 133(2) . 2_666 ?
C5DA C8DA C7BA 124.0(13) . 2_666 ?
C5DA C8DA C9DA 124.7(17) . . ?
C5DA C8DA C7DA 116.3(12) . . ?
C9DA C8DA C03M 10.1(12) . 2_666 ?
C9DA C8DA C7BA 99.3(10) . 2_666 ?
C9DA C8DA C7DA 107.0(7) . . ?
C7EA C8DA C03M 138(3) 2_666 2_666 ?
C7EA C8DA C5DA 5(2) 2_666 . ?
C7EA C8DA C7BA 119(2) 2_666 2_666 ?
C7EA C8DA C9DA 130(2) 2_666 . ?
C7EA C8DA C7DA 111.8(19) 2_666 . ?
C7DA C8DA C03M 97.0(12) . 2_666 ?
C7DA C8DA C7BA 8.0(8) . 2_666 ?
C0DA C8DA C03M 64(4) 2_666 2_666 ?
C0DA C8DA C5DA 155(5) 2_666 . ?
C0DA C8DA C7BA 31(4) 2_666 2_666 ?
C0DA C8DA C9DA 74(5) 2_666 . ?
C0DA C8DA C7EA 150(6) 2_666 2_666 ?
C0DA C8DA C7DA 39(4) 2_666 . ?
C03W C4FA C4GA 120.1(12) . . ?
C03W C4FA C2FA 125.0(17) . . ?
C03W C4FA C1GA 11.9(14) . 2_666 ?
C03W C4FA C4 118.2(14) . 2_666 ?
C4GA C4FA C4 4.4(14) . 2_666 ?
C2FA C4FA C4GA 107.4(6) . . ?
C2FA C4FA C4 107.0(11) . 2_666 ?
C1GA C4FA C4GA 109.0(15) 2_666 . ?
C1GA C4FA C2FA 131.2(19) 2_666 . ?
C1GA C4FA C4 106.8(18) 2_666 2_666 ?
C5GA C4FA C03W 134(2) 2_666 . ?
C5GA C4FA C4GA 97.5(15) 2_666 . ?
C5GA C4FA C2FA 9.9(14) 2_666 . ?
C5GA C4FA C1GA 138(2) 2_666 2_666 ?
C5GA C4FA C4 97.3(17) 2_666 2_666 ?
C5 C4FA C03W 113(6) 2_666 . ?
C5 C4FA C4GA 14(6) 2_666 . ?
C5 C4FA C2FA 119(5) 2_666 . ?
C5 C4FA C1GA 103(6) 2_666 2_666 ?
C5 C4FA C4 17(6) 2_666 2_666 ?
C5 C4FA C5GA 109(6) 2_666 2_666 ?
C5FA C9FA C6EA 107.5(10) . 2_666 ?
C8FA C9FA C5FA 121.4(10) . . ?
C8FA C9FA C6EA 121.0(11) . 2_666 ?
C8FA C9FA C6 119.6(7) . . ?
C1DA C9FA C5FA 11.9(11) 2_666 . ?
C1DA C9FA C6EA 95.8(14) 2_666 2_666 ?
C1DA C9FA C8FA 132.1(16) 2_666 . ?
C1DA C9FA C6 96.2(11) 2_666 . ?
C6 C9FA C5FA 107.8(6) . . ?
C6 C9FA C6EA 1.9(11) . 2_666 ?
C1CA C9FA C5FA 129.9(17) 2_666 . ?
C1CA C9FA C6EA 113.0(18) 2_666 2_666 ?
C1CA C9FA C8FA 8.7(14) 2_666 . ?
C1CA C9FA C1DA 140(2) 2_666 2_666 ?
C1CA C9FA C6 111.8(14) 2_666 . ?
C4CA C9FA C5FA 101(5) 2_666 . ?
C4CA C9FA C6EA 24(6) 2_666 2_666 ?
C4CA C9FA C8FA 136(5) 2_666 . ?
C4CA C9FA C1DA 89(6) 2_666 2_666 ?
C4CA C9FA C6 25(6) 2_666 . ?
C4CA C9FA C1CA 128(6) 2_666 2_666 ?
C3BA C1BA C4BA 112.1(8) . . ?
C3BA C1BA C0AA 107.9(6) . . ?
C4BA C1BA C0AA 103.9(7) . . ?
C5BA C1BA C6DA 109.8(11) . . ?
C5BA C1BA C1FA 113.6(12) . . ?
C1FA C1BA C6DA 107.3(11) . . ?
C1AA C2BA C8 118.5(6) . . ?
C2BA C1AA Cl1 119.3(5) . . ?
C4AA C1AA Cl1 119.3(4) . . ?
C4AA C1AA C2BA 121.4(6) . . ?
C1AA C4AA C3AA 118.9(6) . . ?
C8 C2AA C3AA 119.6(6) . . ?
C2AA C3AA C4AA 120.4(7) . . ?
C2AA C8 C2BA 121.1(6) . . ?
C9AA C8AA C7AA 121.5(6) . . ?
C7AA C6AA Cl0A 119.2(5) . . ?
C7AA C6AA C5AA 122.8(6) . . ?
C5AA C6AA Cl0A 118.0(5) . . ?
C6AA C7AA C8AA 117.7(6) . . ?
C8AA C9AA C0BA 119.3(7) . . ?
C6AA C5AA C0BA 118.1(6) . . ?
C9AA C0BA C5AA 120.6(7) . . ?
C2EA C9EA C8CA 129(10) 2_666 2_666 ?
C2EA C9EA C1EA 40(10) 2_666 2_666 ?
C2EA C9EA C5DA 92(9) 2_666 2_666 ?
C2EA C9EA C0FA 138(10) 2_666 . ?
C2EA C9EA C140 45(10) 2_666 . ?
C2EA C9EA C7EA 102(8) 2_666 . ?
C8CA C9EA C1EA 118(2) 2_666 2_666 ?
C8CA C9EA C5DA 138(2) 2_666 2_666 ?
C8CA C9EA C0FA 9.0(15) 2_666 . ?
C8CA C9EA C140 119.7(19) 2_666 . ?
C8CA C9EA C7EA 126.5(14) 2_666 . ?
C5DA C9EA C1EA 101(2) 2_666 2_666 ?
C5DA C9EA C140 96.2(18) 2_666 . ?
C5DA C9EA C7EA 11.1(11) 2_666 . ?
C0FA C9EA C1EA 121.5(16) . 2_666 ?
C0FA C9EA C5DA 130.1(13) . 2_666 ?
C0FA C9EA C140 122.3(15) . . ?
C0FA C9EA C7EA 119.1(7) . . ?
C140 C9EA C1EA 7.3(17) . 2_666 ?
C140 C9EA C7EA 106.1(14) . . ?
C7EA C9EA C1EA 110.9(16) . 2_666 ?
C8CA C0FA C2EA 34(6) 2_666 2_666 ?
C8CA C0FA C6EA 90(6) 2_666 2_666 ?
C8CA C0FA C6FA 148(6) 2_666 . ?
C8CA C0FA C9EA 39(7) 2_666 . ?
C8CA C0FA C6 105(6) 2_666 . ?
C8CA C0FA C8EA 143(7) 2_666 2_666 ?
C6EA C0FA C2EA 107.0(16) 2_666 2_666 ?
C6EA C0FA C6FA 121.6(11) 2_666 . ?
C6EA C0FA C9EA 111.0(14) 2_666 . ?
C6EA C0FA C6 14.9(9) 2_666 . ?
C6FA C0FA C2EA 125.2(11) . 2_666 ?
C6FA C0FA C6 107.0(6) . . ?
C9EA C0FA C2EA 5.5(13) . 2_666 ?
C9EA C0FA C6FA 119.9(7) . . ?
C9EA C0FA C6 121.6(12) . . ?
C6 C0FA C2EA 118.4(13) . 2_666 ?
C8EA C0FA C2EA 123(2) 2_666 2_666 ?
C8EA C0FA C6EA 125.8(19) 2_666 2_666 ?
C8EA C0FA C6FA 4.7(16) 2_666 . ?
C8EA C0FA C9EA 117.5(15) 2_666 . ?
C8EA C0FA C6 111.3(15) 2_666 . ?
C03M C9DA C041 11(10) 2_666 2_666 ?
C03M C9DA C7CA 113(10) 2_666 2_666 ?
C03M C9DA C8DA 111(8) 2_666 . ?
C03M C9DA C0EA 7(9) 2_666 . ?
C03M C9DA C8BA 123(10) 2_666 . ?
C03M C9DA C0DA 95(8) 2_666 2_666 ?
C7CA C9DA C041 108(2) 2_666 2_666 ?
C7CA C9DA C8DA 126(2) 2_666 . ?
C7CA C9DA C0EA 112(2) 2_666 . ?
C7CA C9DA C0DA 141(2) 2_666 2_666 ?
C8DA C9DA C041 110.1(13) . 2_666 ?
C0EA C9DA C041 5.1(16) . 2_666 ?
C0EA C9DA C8DA 108.3(7) . . ?
C8BA C9DA C041 118(2) . 2_666 ?
C8BA C9DA C7CA 9.6(17) . 2_666 ?
C8BA C9DA C8DA 118.9(16) . . ?
C8BA C9DA C0EA 122.0(19) . . ?
C8BA C9DA C0DA 134.6(18) . 2_666 ?
C0DA C9DA C041 94.8(16) 2_666 2_666 ?
C0DA C9DA C8DA 16.5(9) 2_666 . ?
C0DA C9DA C0EA 92.5(11) 2_666 . ?
C9CA C3CA C03W 98(8) 2_666 2_666 ?
C9CA C3CA C1EA 37(10) 2_666 2_666 ?
C9CA C3CA C3EA 133(10) 2_666 2_666 ?
C9CA C3CA C1GA 109(9) 2_666 . ?
C9CA C3CA C140 46(10) 2_666 . ?
C9CA C3CA C2CA 143(10) 2_666 . ?
C03W C3CA C1EA 113(2) 2_666 2_666 ?
C03W C3CA C1GA 10.7(14) 2_666 . ?
C03W C3CA C140 114(2) 2_666 . ?
C03W C3CA C2CA 117.3(16) 2_666 . ?
C1EA C3CA C140 8.9(15) 2_666 . ?
C3EA C3CA C03W 125(2) 2_666 2_666 ?
C3EA C3CA C1EA 119(2) 2_666 2_666 ?
C3EA C3CA C1GA 116.5(15) 2_666 . ?
C3EA C3CA C140 115.4(18) 2_666 . ?
C3EA C3CA C2CA 10.9(15) 2_666 . ?
C1GA C3CA C1EA 119(2) . 2_666 ?
C1GA C3CA C140 118(2) . . ?
C2CA C3CA C1EA 123.5(16) . 2_666 ?
C2CA C3CA C1GA 107.8(7) . . ?
C2CA C3CA C140 118.3(14) . . ?
C03V C2GA C03W 13(10) 2_666 2_666 ?
C03V C2GA C041 128(10) 2_666 2_666 ?
C03V C2GA C4EA 90(10) 2_666 2_666 ?
C03V C2GA C1GA 18(10) 2_666 . ?
C03V C2GA C0EA 137(10) 2_666 . ?
C03V C2GA C3GA 98(10) 2_666 . ?
C041 C2GA C03W 116(2) 2_666 2_666 ?
C041 C2GA C4EA 134(3) 2_666 2_666 ?
C041 C2GA C1GA 111.8(16) 2_666 . ?
C041 C2GA C0EA 9.5(14) 2_666 . ?
C041 C2GA C3GA 126(2) 2_666 . ?
C4EA C2GA C03W 98(2) 2_666 2_666 ?
C4EA C2GA C1GA 100.1(14) 2_666 . ?
C4EA C2GA C0EA 126(2) 2_666 . ?
C4EA C2GA C3GA 8.7(14) 2_666 . ?
C1GA C2GA C03W 4.5(16) . 2_666 ?
C1GA C2GA C0EA 120.6(8) . . ?
C1GA C2GA C3GA 107.6(7) . . ?
C0EA C2GA C03W 124.4(14) . 2_666 ?
C0EA C2GA C3GA 117.3(19) . . ?
C3GA C2GA C03W 106.2(15) . 2_666 ?
C03V C1GA C9CA 115(3) 2_666 2_666 ?
C03V C1GA C4FA 135(3) 2_666 2_666 ?
C03V C1GA C3CA 106.0(19) 2_666 . ?
C03V C1GA C2GA 3(2) 2_666 . ?
C03V C1GA C5 121.8(19) 2_666 . ?
C03W C1GA C9CA 56(8) 2_666 2_666 ?
C03W C1GA C03V 148(10) 2_666 2_666 ?
C03W C1GA C4FA 73(8) 2_666 2_666 ?
C03W C1GA C3CA 64(8) 2_666 . ?
C03W C1GA C2GA 151(10) 2_666 . ?
C03W C1GA C5 85(9) 2_666 . ?
C4FA C1GA C9CA 104.3(18) 2_666 2_666 ?
C4FA C1GA C3CA 111.3(19) 2_666 . ?
C4FA C1GA C2GA 132.1(13) 2_666 . ?
C4FA C1GA C5 13.5(11) 2_666 . ?
C3CA C1GA C9CA 8.9(12) . 2_666 ?
C3CA C1GA C5 123.8(18) . . ?
C2GA C1GA C9CA 116.5(13) . 2_666 ?
C2GA C1GA C3CA 107.7(7) . . ?
C2GA C1GA C5 119.0(7) . . ?
C5 C1GA C9CA 117.3(18) . 2_666 ?
C5FA C1DA C2DA 19(6) 2_666 2_666 ?
C5FA C1DA C6FA 127(6) 2_666 2_666 ?
C5FA C1DA C9FA 102(6) 2_666 2_666 ?
C5FA C1DA C3 23(7) 2_666 . ?
C5FA C1DA C8EA 138(6) 2_666 . ?
C5FA C1DA C4CA 114(6) 2_666 . ?
C6FA C1DA C2DA 115.2(19) 2_666 2_666 ?
C6FA C1DA C9FA 128.5(17) 2_666 2_666 ?
C6FA C1DA C3 110.9(15) 2_666 . ?
C6FA C1DA C8EA 11.4(12) 2_666 . ?
C6FA C1DA C4CA 117.1(14) 2_666 . ?
C9FA C1DA C2DA 107.0(17) 2_666 2_666 ?
C9FA C1DA C3 109.4(17) 2_666 . ?
C9FA C1DA C8EA 117.4(14) 2_666 . ?
C9FA C1DA C4CA 12.9(11) 2_666 . ?
C3 C1DA C2DA 5.0(12) . 2_666 ?
C8EA C1DA C2DA 125.4(14) . 2_666 ?
C8EA C1DA C3 120.9(12) . . ?
C8EA C1DA C4CA 105.8(12) . . ?
C4CA C1DA C2DA 119.8(16) . 2_666 ?
C4CA C1DA C3 122.1(15) . . ?
C2EA C140 C9CA 124(3) 2_666 2_666 ?
C2EA C140 C3DA 121(3) 2_666 2_666 ?
C2EA C140 C9EA 7.1(19) 2_666 . ?
C2EA C140 C3CA 120(2) 2_666 . ?
C2EA C140 C14O 112(2) 2_666 . ?
C9CA C140 C9EA 121(2) 2_666 . ?
C9CA C140 C3CA 7.4(19) 2_666 . ?
C9CA C140 C14O 121(2) 2_666 . ?
C1EA C140 C2EA 121(10) 2_666 2_666 ?
C1EA C140 C9CA 60(10) 2_666 2_666 ?
C1EA C140 C3DA 96(9) 2_666 2_666 ?
C1EA C140 C9EA 126(10) 2_666 . ?
C1EA C140 C3CA 67(10) 2_666 . ?
C1EA C140 C14O 106(9) 2_666 . ?
C3DA C140 C9CA 114(2) 2_666 2_666 ?
C3DA C140 C9EA 122(2) 2_666 . ?
C3DA C140 C3CA 116(2) 2_666 . ?
C3DA C140 C14O 10.3(14) 2_666 . ?
C9EA C140 C3CA 116.5(15) . . ?
C9EA C140 C14O 112.2(15) . . ?
C14O C140 C3CA 122(2) . . ?
C03M C0EA C03V 122(2) 2_666 2_666 ?
C03M C0EA C6BA 122(2) 2_666 2_666 ?
C03M C0EA C9DA 2(2) 2_666 . ?
C03M C0EA C2GA 118(2) 2_666 . ?
C03M C0EA C0GA 109(2) 2_666 . ?
C041 C0EA C03M 152(9) 2_666 2_666 ?
C041 C0EA C03V 34(6) 2_666 2_666 ?
C041 C0EA C6BA 71(6) 2_666 2_666 ?
C041 C0EA C9DA 151(9) 2_666 . ?
C041 C0EA C2GA 39(6) 2_666 . ?
C041 C0EA C0GA 83(6) 2_666 . ?
C6BA C0EA C03V 103.1(17) 2_666 2_666 ?
C9DA C0EA C03V 122.0(19) . 2_666 ?
C9DA C0EA C6BA 120.7(11) . 2_666 ?
C9DA C0EA C0GA 108.1(7) . . ?
C2GA C0EA C03V 5.3(13) . 2_666 ?
C2GA C0EA C6BA 108.4(11) . 2_666 ?
C2GA C0EA C9DA 117.9(17) . . ?
C2GA C0EA C0GA 119.4(7) . . ?
C0GA C0EA C03V 114.2(13) . 2_666 ?
C0GA C0EA C6BA 12.8(9) . 2_666 ?
C0CA C5CA C3FA 90(7) 2_666 2_666 ?
C0CA C5CA C9BA 37(7) 2_666 2_666 ?
C0CA C5CA C8FA 130(7) 2_666 2_666 ?
C0CA C5CA C6CA 99(7) 2_666 . ?
C0CA C5CA C2 38(7) 2_666 . ?
C0CA C5CA C1CA 139(7) 2_666 . ?
C3FA C5CA C9BA 108.4(18) 2_666 2_666 ?
C3FA C5CA C6CA 9.9(16) 2_666 . ?
C3FA C5CA C2 115.7(19) 2_666 . ?
C3FA C5CA C1CA 130.7(16) 2_666 . ?
C8FA C5CA C3FA 140(2) 2_666 2_666 ?
C8FA C5CA C9BA 106(2) 2_666 2_666 ?
C8FA C5CA C6CA 131.0(17) 2_666 . ?
C8FA C5CA C2 100.3(13) 2_666 . ?
C8FA C5CA C1CA 9.3(15) 2_666 . ?
C6CA C5CA C9BA 112.8(16) . 2_666 ?
C6CA C5CA C2 120.8(17) . . ?
C6CA C5CA C1CA 121.7(14) . . ?
C2 C5CA C9BA 8.4(17) . 2_666 ?
C1CA C5CA C9BA 112.3(14) . 2_666 ?
C1CA C5CA C2 107.5(7) . . ?
C4DA C1 C5DA 88(8) 2_666 2_666 ?
C4DA C1 C9BA 135(10) 2_666 2_666 ?
C4DA C1 C3DA 19(10) 2_666 2_666 ?
C4DA C1 C7EA 97(8) 2_666 . ?
C4DA C1 C2 133(9) 2_666 . ?
C4DA C1 C14O 23(10) 2_666 . ?
C5DA C1 C3DA 96.0(19) 2_666 2_666 ?
C5DA C1 C7EA 8.5(13) 2_666 . ?
C5DA C1 C14O 97.0(16) 2_666 . ?
C9BA C1 C5DA 133(2) 2_666 2_666 ?
C9BA C1 C3DA 120(3) 2_666 2_666 ?
C9BA C1 C7EA 124(2) 2_666 . ?
C9BA C1 C2 3(2) 2_666 . ?
C9BA C1 C14O 118(2) 2_666 . ?
C7EA C1 C3DA 103.1(16) . 2_666 ?
C2 C1 C5DA 135.1(19) . 2_666 ?
C2 C1 C3DA 119(2) . 2_666 ?
C2 C1 C7EA 126.6(18) . . ?
C2 C1 C14O 117(2) . . ?
C14O C1 C3DA 3(2) . 2_666 ?
C14O C1 C7EA 103.8(14) . . ?
C0CA C6CA C2FA 105.5(16) 2_666 2_666 ?
C3FA C6CA C0CA 60(9) 2_666 2_666 ?
C3FA C6CA C2DA 150(10) 2_666 2_666 ?
C3FA C6CA C2FA 74(10) 2_666 2_666 ?
C3FA C6CA C5CA 70(9) 2_666 . ?
C3FA C6CA C3 157(10) 2_666 . ?
C3FA C6CA C5GA 83(10) 2_666 . ?
C2DA C6CA C0CA 133(2) 2_666 2_666 ?
C2DA C6CA C2FA 117(2) 2_666 2_666 ?
C2DA C6CA C5CA 121.0(18) 2_666 . ?
C2DA C6CA C3 8.4(19) 2_666 . ?
C2DA C6CA C5GA 106.2(14) 2_666 . ?
C5CA C6CA C0CA 11.6(12) . 2_666 ?
C5CA C6CA C2FA 115.5(17) . 2_666 ?
C5CA C6CA C3 114.9(15) . . ?
C5CA C6CA C5GA 124.9(18) . . ?
C3 C6CA C0CA 126.4(17) . 2_666 ?
C3 C6CA C2FA 119.1(12) . 2_666 ?
C5GA C6CA C0CA 115.4(18) . 2_666 ?
C5GA C6CA C2FA 10.9(11) . 2_666 ?
C5GA C6CA C3 108.3(6) . . ?
C5FA C3 C3FA 120(2) 2_666 2_666 ?
C5FA C3 C4GA 135(2) 2_666 2_666 ?
C5FA C3 C1DA 6.3(16) 2_666 . ?
C5FA C3 C6CA 120(2) 2_666 . ?
C5FA C3 C4 124.6(17) 2_666 . ?
C2DA C3 C5FA 139(9) 2_666 2_666 ?
C2DA C3 C3FA 47(10) 2_666 2_666 ?
C2DA C3 C4GA 83(7) 2_666 2_666 ?
C2DA C3 C1DA 145(8) 2_666 . ?
C2DA C3 C6CA 49(10) 2_666 . ?
C2DA C3 C4 92(7) 2_666 . ?
C4GA C3 C3FA 101(2) 2_666 2_666 ?
C1DA C3 C3FA 122.2(16) . 2_666 ?
C1DA C3 C4GA 129.8(15) . 2_666 ?
C1DA C3 C6CA 121.8(16) . . ?
C1DA C3 C4 119.8(11) . . ?
C6CA C3 C3FA 3.4(18) . 2_666 ?
C6CA C3 C4GA 99.6(12) . 2_666 ?
C4 C3 C3FA 110.4(15) . 2_666 ?
C4 C3 C4GA 10.1(11) . 2_666 ?
C4 C3 C6CA 108.9(7) . . ?
C6EA C6 C8CA 59(4) 2_666 2_666 ?
C6EA C6 C3EA 55(4) 2_666 2_666 ?
C6EA C6 C9FA 171(5) 2_666 . ?
C6EA C6 C0FA 70(4) 2_666 . ?
C6EA C6 C2CA 67(5) 2_666 . ?
C6EA C6 C4CA 164(6) 2_666 2_666 ?
C3EA C6 C8CA 101.3(14) 2_666 2_666 ?
C9FA C6 C8CA 119.7(10) . 2_666 ?
C9FA C6 C3EA 132.2(11) . 2_666 ?
C9FA C6 C0FA 109.3(7) . . ?
C0FA C6 C8CA 10.4(9) . 2_666 ?
C0FA C6 C3EA 110.5(12) . 2_666 ?
C2CA C6 C8CA 110.5(13) . 2_666 ?
C2CA C6 C3EA 11.9(10) . 2_666 ?
C2CA C6 C9FA 120.3(7) . . ?
C2CA C6 C0FA 118.9(11) . . ?
C4CA C6 C8CA 118.0(19) 2_666 2_666 ?
C4CA C6 C3EA 137(2) 2_666 2_666 ?
C4CA C6 C9FA 6.8(17) 2_666 . ?
C4CA C6 C0FA 107.7(15) 2_666 . ?
C4CA C6 C2CA 125.3(15) 2_666 . ?
C03M C8BA C5EA 107(2) 2_666 2_666 ?
C7CA C8BA C03M 82(10) 2_666 2_666 ?
C7CA C8BA C9BA 131(10) 2_666 . ?
C7CA C8BA C5EA 24(10) 2_666 2_666 ?
C7CA C8BA C9DA 92(10) 2_666 . ?
C7CA C8BA C2 126(10) 2_666 2_666 ?
C7CA C8BA C7FA 32(10) 2_666 . ?
C9BA C8BA C03M 122(2) . 2_666 ?
C9BA C8BA C5EA 113.1(12) . 2_666 ?
C9DA C8BA C03M 9.9(16) . 2_666 ?
C9DA C8BA C9BA 114(2) . . ?
C9DA C8BA C5EA 116(2) . 2_666 ?
C9DA C8BA C2 126(2) . 2_666 ?
C9DA C8BA C7FA 124(2) . . ?
C2 C8BA C03M 134(3) 2_666 2_666 ?
C2 C8BA C9BA 11.5(16) 2_666 . ?
C2 C8BA C5EA 105(2) 2_666 2_666 ?
C2 C8BA C7FA 99.4(16) 2_666 . ?
C7FA C8BA C03M 114(2) . 2_666 ?
C7FA C8BA C9BA 108.2(7) . . ?
C7FA C8BA C5EA 7.4(15) . 2_666 ?
C041 C0GA C4GA 100.8(16) 2_666 2_666 ?
C041 C0GA C0EA 12.6(12) 2_666 . ?
C041 C0GA C0DA 83.9(13) 2_666 2_666 ?
C6BA C0GA C041 88(5) 2_666 2_666 ?
C6BA C0GA C4GA 28(5) 2_666 2_666 ?
C6BA C0GA C7BA 140(6) 2_666 2_666 ?
C6BA C0GA C0EA 100(5) 2_666 . ?
C6BA C0GA C4 33(5) 2_666 . ?
C6BA C0GA C7DA 150(5) 2_666 . ?
C6BA C0GA C0DA 171(6) 2_666 2_666 ?
C4GA C0GA C0DA 151.2(17) 2_666 2_666 ?
C7BA C0GA C041 131(2) 2_666 2_666 ?
C7BA C0GA C4GA 120(2) 2_666 2_666 ?
C7BA C0GA C0EA 119.3(14) 2_666 . ?
C7BA C0GA C4 112.7(16) 2_666 . ?
C7BA C0GA C7DA 11.5(14) 2_666 . ?
C7BA C0GA C0DA 47.1(10) 2_666 2_666 ?
C0EA C0GA C4GA 113.3(12) . 2_666 ?
C0EA C0GA C0DA 72.2(10) . 2_666 ?
C4 C0GA C041 107.7(12) . 2_666 ?
C4 C0GA C4GA 7.3(10) . 2_666 ?
C4 C0GA C0EA 120.0(7) . . ?
C4 C0GA C7DA 119.6(11) . . ?
C4 C0GA C0DA 147.2(13) . 2_666 ?
C7DA C0GA C041 119.7(13) . 2_666 ?
C7DA C0GA C4GA 126.5(13) . 2_666 ?
C7DA C0GA C0EA 108.5(7) . . ?
C7DA C0GA C0DA 36.5(9) . 2_666 ?
C2EA C7EA C4DA 93.2(15) 2_666 2_666 ?
C2EA C7EA C1 102.5(15) 2_666 . ?
C5DA C7EA C2EA 63(6) 2_666 2_666 ?
C5DA C7EA C4DA 37(9) 2_666 2_666 ?
C5DA C7EA C8DA 157(10) 2_666 2_666 ?
C5DA C7EA C9EA 71(7) 2_666 . ?
C5DA C7EA C1 46(9) 2_666 . ?
C5DA C7EA C0DA 164(10) 2_666 . ?
C8DA C7EA C2EA 137(2) 2_666 2_666 ?
C8DA C7EA C4DA 121(3) 2_666 2_666 ?
C8DA C7EA C9EA 129.3(18) 2_666 . ?
C8DA C7EA C1 111(2) 2_666 . ?
C8DA C7EA C0DA 8.6(17) 2_666 . ?
C9EA C7EA C2EA 8.1(11) . 2_666 ?
C9EA C7EA C4DA 99.1(14) . 2_666 ?
C9EA C7EA C1 108.1(13) . . ?
C1 C7EA C4DA 9.8(11) . 2_666 ?
C0DA C7EA C2EA 128.7(12) . 2_666 ?
C0DA C7EA C4DA 127.0(19) . 2_666 ?
C0DA C7EA C9EA 120.7(8) . . ?
C0DA C7EA C1 117.7(17) . . ?
C0CA C2 C4DA 110.2(18) 2_666 2_666 ?
C0CA C2 C7CA 116.1(16) 2_666 . ?
C0CA C2 C5CA 8.4(16) 2_666 . ?
C0CA C2 C1 117(2) 2_666 . ?
C0CA C2 C8BA 123(3) 2_666 2_666 ?
C7CA C2 C4DA 118(2) . 2_666 ?
C9BA C2 C0CA 120(9) 2_666 2_666 ?
C9BA C2 C4DA 16(8) 2_666 2_666 ?
C9BA C2 C7CA 102(9) 2_666 . ?
C9BA C2 C5CA 122(10) 2_666 . ?
C9BA C2 C1 11(9) 2_666 . ?
C9BA C2 C8BA 99(8) 2_666 2_666 ?
C5CA C2 C4DA 113.9(18) . 2_666 ?
C5CA C2 C7CA 108.2(7) . . ?
C1 C2 C4DA 7.3(15) . 2_666 ?
C1 C2 C7CA 112(2) . . ?
C1 C2 C5CA 121(2) . . ?
C8BA C2 C4DA 114(2) 2_666 2_666 ?
C8BA C2 C7CA 6.9(16) 2_666 . ?
C8BA C2 C5CA 115.0(17) 2_666 . ?
C8BA C2 C1 108(2) 2_666 . ?
C8FA C1CA C0CA 27(5) 2_666 2_666 ?
C8FA C1CA C5EA 84(5) 2_666 . ?
C8FA C1CA C9FA 143(6) 2_666 2_666 ?
C8FA C1CA C5CA 33(6) 2_666 . ?
C8FA C1CA C7FA 72(4) 2_666 2_666 ?
C8FA C1CA C4CA 154(6) 2_666 . ?
C5EA C1CA C0CA 102.1(12) . 2_666 ?
C9FA C1CA C0CA 118(2) 2_666 2_666 ?
C9FA C1CA C5EA 129.4(14) 2_666 . ?
C9FA C1CA C5CA 111.2(17) 2_666 . ?
C9FA C1CA C7FA 141(2) 2_666 2_666 ?
C9FA C1CA C4CA 10.8(13) 2_666 . ?
C5CA C1CA C0CA 6.6(11) . 2_666 ?
C5CA C1CA C5EA 107.8(7) . . ?
C5CA C1CA C7FA 96.7(12) . 2_666 ?
C7FA C1CA C0CA 90.7(14) 2_666 2_666 ?
C7FA C1CA C5EA 12.2(10) 2_666 . ?
C4CA C1CA C0CA 128.3(16) . 2_666 ?
C4CA C1CA C5EA 119.7(7) . . ?
C4CA C1CA C5CA 121.7(14) . . ?
C4CA C1CA C7FA 131.7(12) . 2_666 ?
C2DA C4 C4FA 98.2(17) 2_666 2_666 ?
C6BA C4 C2DA 139(2) 2_666 2_666 ?
C6BA C4 C4FA 116(2) 2_666 2_666 ?
C6BA C4 C3 129.8(16) 2_666 . ?
C6BA C4 C0GA 9.7(14) 2_666 . ?
C6BA C4 C5 115.0(15) 2_666 . ?
C4GA C4 C2DA 97(7) 2_666 2_666 ?
C4GA C4 C6BA 123(7) 2_666 2_666 ?
C4GA C4 C4FA 25(8) 2_666 2_666 ?
C4GA C4 C3 106(6) 2_666 . ?
C4GA C4 C0GA 131(7) 2_666 . ?
C4GA C4 C5 22(8) 2_666 . ?
C3 C4 C2DA 9.8(14) . 2_666 ?
C3 C4 C4FA 104.6(11) . 2_666 ?
C3 C4 C0GA 120.6(11) . . ?
C3 C4 C5 107.6(7) . . ?
C0GA C4 C2DA 130.2(15) . 2_666 ?
C0GA C4 C4FA 121.0(12) . 2_666 ?
C0GA C4 C5 120.3(8) . . ?
C5 C4 C2DA 100.8(15) . 2_666 ?
C5 C4 C4FA 4.2(14) . 2_666 ?
C6EA C2CA C9CA 106.8(18) 2_666 2_666 ?
C6EA C2CA C3CA 111.0(15) 2_666 . ?
C6EA C2CA C6 15.4(10) 2_666 . ?
C6EA C2CA C3GA 134.7(11) 2_666 . ?
C3EA C2CA C9CA 45(6) 2_666 2_666 ?
C3EA C2CA C6EA 84(6) 2_666 2_666 ?
C3EA C2CA C4EA 133(7) 2_666 2_666 ?
C3EA C2CA C3CA 49(7) 2_666 . ?
C3EA C2CA C6 99(6) 2_666 . ?
C3EA C2CA C3GA 141(6) 2_666 . ?
C4EA C2CA C9CA 108(2) 2_666 2_666 ?
C4EA C2CA C6EA 142(2) 2_666 2_666 ?
C4EA C2CA C3CA 102.9(16) 2_666 . ?
C4EA C2CA C6 126.7(15) 2_666 . ?
C4EA C2CA C3GA 7.3(15) 2_666 . ?
C3CA C2CA C9CA 5.3(15) . 2_666 ?
C6 C2CA C9CA 118.5(15) . 2_666 ?
C6 C2CA C3CA 122.1(12) . . ?
C6 C2CA C3GA 119.5(7) . . ?
C3GA C2CA C9CA 113.7(13) . 2_666 ?
C3GA C2CA C3CA 108.5(7) . . ?
C3FA C5GA C3DA 115.1(17) 2_666 2_666 ?
C3FA C5GA C6CA 10.0(15) 2_666 . ?
C3FA C5GA C14O 106.2(18) 2_666 . ?
C3FA C5GA C5 117.1(14) 2_666 . ?
C2FA C5GA C3FA 103(7) 2_666 2_666 ?
C2FA C5GA C3DA 27(9) 2_666 2_666 ?
C2FA C5GA C4FA 126(8) 2_666 2_666 ?
C2FA C5GA C6CA 112(8) 2_666 . ?
C2FA C5GA C14O 29(10) 2_666 . ?
C2FA C5GA C5 140(8) 2_666 . ?
C3DA C5GA C14O 9.7(13) 2_666 . ?
C4FA C5GA C3FA 130(2) 2_666 2_666 ?
C4FA C5GA C3DA 109(2) 2_666 2_666 ?
C4FA C5GA C6CA 120.9(13) 2_666 . ?
C4FA C5GA C14O 115(2) 2_666 . ?
C4FA C5GA C5 13.3(12) 2_666 . ?
C6CA C5GA C3DA 120.9(17) . 2_666 ?
C6CA C5GA C14O 111.5(18) . . ?
C6CA C5GA C5 108.0(7) . . ?
C5 C5GA C3DA 121.3(17) . 2_666 ?
C5 C5GA C14O 126.7(19) . . ?
C03V C3GA C3EA 95.4(17) 2_666 2_666 ?
C4EA C3GA C03V 64(10) 2_666 2_666 ?
C4EA C3GA C3EA 40(7) 2_666 2_666 ?
C4EA C3GA C5EA 161(10) 2_666 2_666 ?
C4EA C3GA C2GA 72(10) 2_666 . ?
C4EA C3GA C2CA 47(8) 2_666 . ?
C4EA C3GA C7FA 166(8) 2_666 . ?
C5EA C3GA C03V 134(3) 2_666 2_666 ?
C5EA C3GA C3EA 122(2) 2_666 2_666 ?
C5EA C3GA C2GA 126(2) 2_666 . ?
C5EA C3GA C2CA 115.1(15) 2_666 . ?
C5EA C3GA C7FA 5.7(17) 2_666 . ?
C2GA C3GA C03V 8.3(15) . 2_666 ?
C2GA C3GA C3EA 103.7(12) . 2_666 ?
C2CA C3GA C03V 100.1(14) . 2_666 ?
C2CA C3GA C3EA 6.8(11) . 2_666 ?
C2CA C3GA C2GA 108.2(7) . . ?
C7FA C3GA C03V 128(2) . 2_666 ?
C7FA C3GA C3EA 126.6(11) . 2_666 ?
C7FA C3GA C2GA 120.5(18) . . ?
C7FA C3GA C2CA 120.0(7) . . ?
C1EA C14O C5GA 111(2) 2_666 . ?
C4DA C14O C1EA 115(3) 2_666 2_666 ?
C4DA C14O C2FA 129(3) 2_666 2_666 ?
C4DA C14O C140 108(2) 2_666 . ?
C4DA C14O C1 5(2) 2_666 . ?
C4DA C14O C5GA 129(3) 2_666 . ?
C2FA C14O C1EA 113(2) 2_666 2_666 ?
C2FA C14O C140 117(2) 2_666 . ?
C2FA C14O C1 126(2) 2_666 . ?
C2FA C14O C5GA 7(2) 2_666 . ?
C3DA C14O C1EA 59(9) 2_666 2_666 ?
C3DA C14O C4DA 153(10) 2_666 2_666 ?
C3DA C14O C2FA 70(10) 2_666 2_666 ?
C3DA C14O C140 68(10) 2_666 . ?
C3DA C14O C1 158(10) 2_666 . ?
C3DA C14O C5GA 73(10) 2_666 . ?
C140 C14O C1EA 8.9(13) . 2_666 ?
C140 C14O C5GA 113(2) . . ?
C1 C14O C1EA 116.6(18) . 2_666 ?
C1 C14O C140 109.7(15) . . ?
C1 C14O C5GA 125.1(19) . . ?
C8CA C8EA C5FA 119.6(15) . 2_666 ?
C8CA C8EA C7BA 127.8(15) . 2_666 ?
C8CA C8EA C7DA 113.1(13) . . ?
C6FA C8EA C8CA 164(7) 2_666 . ?
C6FA C8EA C5FA 46(5) 2_666 2_666 ?
C6FA C8EA C7BA 58(5) 2_666 2_666 ?
C6FA C8EA C0FA 157(8) 2_666 2_666 ?
C6FA C8EA C1DA 53(6) 2_666 . ?
C6FA C8EA C7DA 73(6) 2_666 . ?
C7BA C8EA C5FA 100.6(14) 2_666 2_666 ?
C0FA C8EA C8CA 7.1(14) 2_666 . ?
C0FA C8EA C5FA 112(2) 2_666 2_666 ?
C0FA C8EA C7BA 132(2) 2_666 2_666 ?
C0FA C8EA C1DA 105.8(17) 2_666 . ?
C0FA C8EA C7DA 118.0(19) 2_666 . ?
C1DA C8EA C8CA 112.8(13) . . ?
C1DA C8EA C5FA 7.2(10) . 2_666 ?
C1DA C8EA C7BA 107.6(13) . 2_666 ?
C1DA C8EA C7DA 120.5(12) . . ?
C7DA C8EA C5FA 113.9(14) . 2_666 ?
C7DA C8EA C7BA 15.1(8) . 2_666 ?
C6FA C7DA C6BA 101.1(14) 2_666 2_666 ?
C6FA C7DA C8DA 135.4(13) 2_666 . ?
C6FA C7DA C0GA 106.7(12) 2_666 . ?
C6FA C7DA C8EA 12.2(10) 2_666 . ?
C7BA C7DA C6BA 31(4) 2_666 2_666 ?
C7BA C7DA C6FA 82(4) 2_666 2_666 ?
C7BA C7DA C8DA 141(4) 2_666 . ?
C7BA C7DA C0GA 35(5) 2_666 . ?
C7BA C7DA C8EA 94(4) 2_666 . ?
C7BA C7DA C0DA 128(5) 2_666 2_666 ?
C8DA C7DA C6BA 113.6(11) . 2_666 ?
C0GA C7DA C6BA 5.7(10) . 2_666 ?
C0GA C7DA C8DA 108.1(7) . . ?
C0GA C7DA C8EA 118.2(11) . . ?
C8EA C7DA C6BA 112.7(12) . 2_666 ?
C8EA C7DA C8DA 123.9(12) . . ?
C0DA C7DA C6BA 102.6(18) 2_666 2_666 ?
C0DA C7DA C6FA 147.9(19) 2_666 2_666 ?
C0DA C7DA C8DA 12.8(11) 2_666 . ?
C0DA C7DA C0GA 97.0(14) 2_666 . ?
C0DA C7DA C8EA 136.6(15) 2_666 . ?
C7CA C7FA C8FA 112.5(17) 2_666 . ?
C7CA C7FA C4EA 115(2) 2_666 2_666 ?
C7CA C7FA C8BA 5(2) 2_666 . ?
C7CA C7FA C1CA 124(2) 2_666 2_666 ?
C7CA C7FA C3GA 113(2) 2_666 . ?
C8FA C7FA C4EA 118.4(12) . 2_666 ?
C8FA C7FA C1CA 13.8(9) . 2_666 ?
C5EA C7FA C7CA 133(9) 2_666 2_666 ?
C5EA C7FA C8FA 103(5) 2_666 . ?
C5EA C7FA C4EA 18(6) 2_666 2_666 ?
C5EA C7FA C8BA 138(8) 2_666 . ?
C5EA C7FA C1CA 89(5) 2_666 2_666 ?
C5EA C7FA C3GA 20(6) 2_666 . ?
C8BA C7FA C8FA 108.1(7) . . ?
C8BA C7FA C4EA 120.2(19) . 2_666 ?
C8BA C7FA C1CA 120.3(13) . 2_666 ?
C8BA C7FA C3GA 118.6(19) . . ?
C1CA C7FA C4EA 104.9(16) 2_666 2_666 ?
C3GA C7FA C8FA 120.2(7) . . ?
C3GA C7FA C4EA 1.9(11) . 2_666 ?
C3GA C7FA C1CA 106.8(10) . 2_666 ?
C03M C0DA C5DA 115.2(16) . 2_666 ?
C03M C0DA C0GA 75.1(11) . 2_666 ?
C5DA C0DA C0GA 144.3(17) 2_666 2_666 ?
C7BA C0DA C03M 110.0(12) . . ?
C7BA C0DA C5DA 121.7(12) . 2_666 ?
C7BA C0DA C0GA 34.9(9) . 2_666 ?
C8DA C0DA C03M 101(5) 2_666 . ?
C8DA C0DA C5DA 19(3) 2_666 2_666 ?
C8DA C0DA C7BA 141(4) 2_666 . ?
C8DA C0DA C9DA 90(5) 2_666 2_666 ?
C8DA C0DA C0GA 158(6) 2_666 2_666 ?
C8DA C0DA C7EA 21(4) 2_666 . ?
C8DA C0DA C7DA 129(5) 2_666 2_666 ?
C9DA C0DA C03M 11.8(12) 2_666 . ?
C9DA C0DA C5DA 104.3(16) 2_666 2_666 ?
C9DA C0DA C7BA 121.4(15) 2_666 . ?
C9DA C0DA C0GA 86.7(13) 2_666 2_666 ?
C7EA C0DA C03M 117.9(16) . . ?
C7EA C0DA C5DA 2.8(17) . 2_666 ?
C7EA C0DA C7BA 119.6(7) . . ?
C7EA C0DA C9DA 107.1(16) . 2_666 ?
C7EA C0DA C0GA 143.8(13) . 2_666 ?
C7DA C0DA C03M 121.0(16) 2_666 . ?
C7DA C0DA C5DA 109.7(17) 2_666 2_666 ?
C7DA C0DA C7BA 12.4(11) 2_666 . ?
C7DA C0DA C9DA 132(2) 2_666 2_666 ?
C7DA C0DA C0GA 46.5(9) 2_666 2_666 ?
C7DA C0DA C7EA 107.6(12) 2_666 . ?
C03W C5 C2FA 102.9(15) 2_666 2_666 ?
C4GA C5 C03W 134(3) 2_666 2_666 ?
C4GA C5 C2FA 114(2) 2_666 2_666 ?
C4GA C5 C1GA 123.3(18) 2_666 . ?
C4GA C5 C4 4.9(19) 2_666 . ?
C4GA C5 C5GA 107.1(16) 2_666 . ?
C4FA C5 C03W 54(5) 2_666 2_666 ?
C4FA C5 C4GA 161(7) 2_666 2_666 ?
C4FA C5 C2FA 51(5) 2_666 2_666 ?
C4FA C5 C1GA 63(6) 2_666 . ?
C4FA C5 C4 159(7) 2_666 . ?
C4FA C5 C5GA 58(5) 2_666 . ?
C1GA C5 C03W 10.9(13) . 2_666 ?
C1GA C5 C2FA 109.8(17) . 2_666 ?
C4 C5 C03W 130.7(15) . 2_666 ?
C4 C5 C2FA 114.0(15) . 2_666 ?
C4 C5 C1GA 119.9(8) . . ?
C4 C5 C5GA 107.1(7) . . ?
C5GA C5 C03W 109.4(16) . 2_666 ?
C5GA C5 C2FA 7.0(13) . 2_666 ?
C5GA C5 C1GA 115.8(17) . . ?
C5FA C4CA C8FA 102.9(14) 2_666 2_666 ?
C6EA C4CA C5FA 118.5(14) . 2_666 ?
C6EA C4CA C8FA 124.1(11) . 2_666 ?
C9FA C4CA C5FA 68(5) 2_666 2_666 ?
C9FA C4CA C6EA 152(7) 2_666 . ?
C9FA C4CA C8FA 36(5) 2_666 2_666 ?
C9FA C4CA C1DA 78(6) 2_666 . ?
C9FA C4CA C6 148(8) 2_666 2_666 ?
C9FA C4CA C1CA 41(5) 2_666 . ?
C1DA C4CA C5FA 10.5(11) . 2_666 ?
C1DA C4CA C6EA 108.4(11) . . ?
C1DA C4CA C8FA 112.5(14) . 2_666 ?
C6 C4CA C5FA 119(2) 2_666 2_666 ?
C6 C4CA C6EA 3.9(16) 2_666 . ?
C6 C4CA C8FA 121(2) 2_666 2_666 ?
C6 C4CA C1DA 108.8(17) 2_666 . ?
C6 C4CA C1CA 116.5(16) 2_666 . ?
C1CA C4CA C5FA 108.2(15) . 2_666 ?
C1CA C4CA C6EA 119.4(8) . . ?
C1CA C4CA C8FA 5.4(11) . 2_666 ?
C1CA C4CA C1DA 117.7(14) . . ?

loop_
_geom_bond_atom_site_label_1
_geom_bond_atom_site_label_2
_geom_bond_distance
_geom_bond_site_symmetry_2
_geom_bond_publ_flag
C006 C00D 1.385(6) . ?
C006 C00E 1.396(6) . ?
C006 C00L 1.506(6) . ?
C007 C00G 1.384(6) . ?
C007 C00K 1.484(6) . ?
C007 C011 1.411(6) . ?
C008 C009 1.411(6) . ?
C008 C00L 1.432(6) . ?
C008 C00M 1.466(6) . ?
C009 C00B 1.470(6) . ?
C009 C00O 1.415(6) . ?
C00A C00B 1.405(6) . ?
C00A C00F 1.463(6) . ?
C00A C00W 1.410(6) . ?
C00B C00U 1.388(6) . ?
C00C C00O 1.403(6) . ?
C00C C00V 1.421(6) . ?
C00C C01E 1.490(6) . ?
C00D C00Q 1.387(6) . ?
C00E C01M 1.382(6) . ?
C00F C00M 1.414(6) . ?
C00F C01D 1.408(6) . ?
C00G C00M 1.397(6) . ?
C00H C019 1.400(6) . ?
C00H C01A 1.406(6) . ?
C00H C02D 1.475(6) . ?
C00I C00N 1.388(6) . ?
C00I C00P 1.388(6) . ?
C00J C018 1.388(6) . ?
C00J C01T 1.378(7) . ?
C00K C00R 1.408(6) . ?
C00K C012 1.405(6) . ?
C00L C00V 1.394(6) . ?
C00N C00S 1.395(6) . ?
C00N C018 1.483(6) . ?
C00O C00T 1.507(6) . ?
C00P C00T 1.390(6) . ?
C00Q C014 1.393(7) . ?
C00R C01A 1.381(6) . ?
C00S C00Z 1.388(6) . ?
C00T C00Z 1.386(6) . ?
C00U C017 1.397(6) . ?
C00V C013 1.485(6) . ?
C00W C01Q 1.376(6) . ?
C00X C017 1.483(6) . ?
C00X C01Y 1.383(7) . ?
C00X C022 1.392(7) . ?
C00Y C013 1.392(7) . ?
C00Y C01L 1.389(7) . ?
C010 C013 1.391(6) . ?
C010 C01S 1.383(7) . ?
C011 C01D 1.359(6) . ?
C012 C019 1.371(7) . ?
C014 C015 1.480(7) . ?
C014 C01M 1.402(6) . ?
C015 C01B 1.381(7) . ?
C015 C01K 1.412(6) . ?
C016 C02A 1.399(7) . ?
C016 C02D 1.406(6) . ?
C017 C01Q 1.398(6) . ?
C018 C01J 1.407(7) . ?
C01B C01G 1.404(7) . ?
C01C C01H 1.476(6) . ?
C01C C01T 1.397(7) . ?
C01C C01W 1.405(7) . ?
C01E C023 1.377(7) . ?
C01E C032 1.374(7) . ?
C01F C01L 1.388(7) . ?
C01F C01S 1.399(7) . ?
C01F C02O 1.522(7) . ?
C01G C01V 1.388(7) . ?
C01H C024 1.436(6) . ?
C01H C02B 1.369(7) . ?
C01I C01N 1.489(7) . ?
C01I C01X 1.391(8) . ?
C01I C026 1.396(7) . ?
C01J C01W 1.380(6) . ?
C01K C01R 1.383(7) . ?
C01N C02K 1.403(8) . ?
C01N C02V 1.387(7) . ?
C01O C01V 1.482(7) . ?
C01O C028 1.402(7) . ?
C01O C02H 1.398(7) . ?
C01P C02D 1.387(7) . ?
C01P C02G 1.377(7) . ?
C01R C01V 1.388(7) . ?
C01U C021 1.393(8) . ?
C01U C02T 1.491(7) . ?
C01U C02W 1.377(7) . ?
C01X C024 1.376(7) . ?
C01Y C02E 1.388(8) . ?
C01Z C020 1.404(7) . ?
C01Z C029 1.488(7) . ?
C01Z C02I 1.389(8) . ?
C020 C02K 1.386(7) . ?
C021 C02M 1.389(8) . ?
C022 C02Z 1.397(7) . ?
C023 C02Y 1.384(7) . ?
C025 C02A 1.393(8) . ?
C025 C02G 1.397(7) . ?
C025 C037 1.490(8) . ?
C026 C02B 1.389(7) . ?
C027 C02F 1.403(7) . ?
C027 C02J 1.397(8) . ?
C027 C02Q 1.477(7) . ?
C028 C030 1.378(7) . ?
C029 C02C 1.412(7) . ?
C029 C02S 1.392(8) . ?
C02C C02J 1.378(8) . ?
C02E C02P 1.375(7) . ?
C02F C02S 1.368(8) . ?
C02H C02N 1.372(7) . ?
C02I C02V 1.399(8) . ?
C02L C02Q 1.380(8) . ?
C02L C02W 1.382(7) . ?
C02M C02Q 1.420(8) . ?
C02N C02T 1.406(7) . ?
C02O C031 1.524(7) . ?
C02O C03T 1.524(8) . ?
C02O C03Y 1.548(9) . ?
C02P C02Z 1.419(7) . ?
C02P C03F 1.477(8) . ?
C02T C030 1.402(8) . ?
C2EA C8CA 1.341(18) . ?
C2EA C1EA 1.432(15) . ?
C2EA C5DA 1.438(15) . ?
C2EA C9EA 0.22(3) 2_666 ?
C2EA C0FA 1.57(3) 2_666 ?
C2EA C140 1.29(3) 2_666 ?
C2EA C7EA 1.54(3) 2_666 ?
C02Y C03G 1.392(9) . ?
C032 C03B 1.390(8) . ?
C034 C038 1.402(9) . ?
C034 C03H 1.376(8) . ?
C035 C037 1.414(8) . ?
C035 C03O 1.395(9) . ?
C036 C039 1.387(8) . ?
C036 C03A 1.392(8) . ?
C037 C039 1.392(8) . ?
C038 C03A 1.493(8) . ?
C038 C03E 1.400(8) . ?
C03A C03O 1.377(9) . ?
C03B C03G 1.361(9) . ?
C03D C03F 1.407(8) . ?
C03D C03K 1.392(9) . ?
C03E C03R 1.403(9) . ?
C03F C03N 1.381(9) . ?
C03G C1BA 1.543(8) . ?
C03H C03L 1.393(8) . ?
C8CA C6EA 1.418(18) . ?
C8CA C6FA 1.72(2) 2_666 ?
C8CA C9EA 1.19(3) 2_666 ?
C8CA C0FA 0.29(3) 2_666 ?
C8CA C6 1.57(3) 2_666 ?
C8CA C8EA 1.421(19) . ?
C03K C03Q 1.377(9) . ?
C03L C03R 1.377(9) . ?
C03L C04G 1.498(9) . ?
C03M C041 1.45(2) . ?
C03M C7CA 1.47(3) . ?
C03M C8DA 1.61(3) 2_666 ?
C03M C9DA 0.30(3) 2_666 ?
C03M C0EA 1.15(3) 2_666 ?
C03M C8BA 1.48(4) 2_666 ?
C03M C0DA 1.47(2) . ?
C03N C03X 1.376(10) . ?
C9CA C03W 1.41(2) . ?
C9CA C1EA 1.29(2) . ?
C9CA C3EA 1.445(19) . ?
C9CA C3CA 0.25(3) 2_666 ?
C9CA C1GA 1.55(4) 2_666 ?
C9CA C140 1.40(4) 2_666 ?
C9CA C2CA 1.65(3) 2_666 ?
C03Q C03X 1.389(10) . ?
C03Q C043 1.505(9) . ?
C03V C03W 1.48(2) . ?
C03V C041 1.36(3) . ?
C03V C4EA 1.42(2) . ?
C03V C2GA 0.22(4) 2_666 ?
C03V C1GA 1.24(3) 2_666 ?
C03V C0EA 1.62(3) 2_666 ?
C03V C3GA 1.50(4) 2_666 ?
C03W C4FA 1.30(3) . ?
C03W C3CA 1.35(4) 2_666 ?
C03W C2GA 1.69(3) 2_666 ?
C03W C1GA 0.28(3) 2_666 ?
C03W C5 1.47(3) 2_666 ?
C5FA C2DA 1.329(19) . ?
C5FA C6FA 1.460(12) . ?
C5FA C9FA 1.478(13) . ?
C5FA C1DA 0.31(2) 2_666 ?
C5FA C3 1.13(3) 2_666 ?
C5FA C8EA 1.65(3) 2_666 ?
C5FA C4CA 1.57(3) 2_666 ?
C1EA C3DA 1.431(17) . ?
C1EA C9EA 1.60(3) 2_666 ?
C1EA C3CA 1.48(3) 2_666 ?
C1EA C140 0.25(3) 2_666 ?
C1EA C14O 1.55(4) 2_666 ?
C041 C6BA 1.50(2) . ?
C041 C9DA 1.74(3) 2_666 ?
C041 C2GA 1.22(3) 2_666 ?
C041 C0EA 0.32(3) 2_666 ?
C041 C0GA 1.46(3) 2_666 ?
C0CA C3FA 1.38(2) . ?
C0CA C9BA 1.421(16) . ?
C0CA C8FA 1.407(15) . ?
C0CA C5CA 0.30(3) 2_666 ?
C0CA C6CA 1.48(3) 2_666 ?
C0CA C2 1.26(3) 2_666 ?
C0CA C1CA 1.72(3) 2_666 ?
C043 C04H 1.407(10) . ?
C043 C04P 1.411(10) . ?
C4DA C5DA 1.434(17) . ?
C4DA C9BA 1.34(2) . ?
C4DA C3DA 1.435(16) . ?
C4DA C1 0.28(3) 2_666 ?
C4DA C7EA 1.65(3) 2_666 ?
C4DA C2 1.61(3) 2_666 ?
C4DA C14O 1.19(4) 2_666 ?
C3FA C2DA 1.490(15) . ?
C3FA C2FA 1.515(15) . ?
C3FA C5CA 1.34(3) 2_666 ?
C3FA C6CA 0.25(4) 2_666 ?
C3FA C3 1.65(4) 2_666 ?
C3FA C5GA 1.41(4) 2_666 ?
C2DA C4GA 1.506(13) . ?
C2DA C1DA 1.62(3) 2_666 ?
C2DA C6CA 1.27(4) 2_666 ?
C2DA C3 0.25(3) 2_666 ?
C2DA C4 1.45(3) 2_666 ?
C047 C04G 1.400(10) . ?
C047 C04P 1.396(10) . ?
C6EA C3EA 1.313(18) . ?
C6EA C9FA 1.80(2) 2_666 ?
C6EA C0FA 1.39(3) 2_666 ?
C6EA C6 0.38(2) 2_666 ?
C6EA C2CA 1.31(3) 2_666 ?
C6EA C4CA 1.521(16) . ?
C7CA C9BA 1.57(4) 2_666 ?
C7CA C5EA 1.458(15) . ?
C7CA C9DA 1.32(4) 2_666 ?
C7CA C8BA 0.22(4) 2_666 ?
C7CA C2 1.486(15) . ?
C7CA C7FA 1.22(3) 2_666 ?
C6BA C4GA 1.33(2) . ?
C6BA C7BA 1.432(16) . ?
C6BA C0EA 1.57(3) 2_666 ?
C6BA C0GA 0.35(2) 2_666 ?
C6BA C4 1.16(3) 2_666 ?
C6BA C7DA 1.76(2) 2_666 ?
C04D C04G 1.399(10) . ?
C04D C04H 1.394(10) . ?
C5DA C8DA 1.27(2) . ?
C5DA C9EA 1.41(3) 2_666 ?
C5DA C1 1.41(4) 2_666 ?
C5DA C7EA 0.29(3) 2_666 ?
C5DA C0DA 1.66(2) 2_666 ?
C9BA C7CA 1.57(4) 2_666 ?
C9BA C5CA 1.65(3) 2_666 ?
C9BA C1 1.12(3) 2_666 ?
C9BA C8BA 1.419(15) . ?
C9BA C2 0.29(4) 2_666 ?
C8FA C5EA 1.52(3) 2_666 ?
C8FA C9FA 1.406(18) . ?
C8FA C5CA 1.19(3) 2_666 ?
C8FA C1CA 0.35(2) 2_666 ?
C8FA C7FA 1.417(8) . ?
C8FA C4CA 1.65(3) 2_666 ?
C4GA C4FA 1.528(15) . ?
C4GA C3 1.52(3) 2_666 ?
C4GA C0GA 1.63(2) 2_666 ?
C4GA C4 0.28(3) 2_666 ?
C4GA C5 1.19(3) 2_666 ?
C3EA C4EA 1.514(17) . ?
C3EA C3CA 1.26(3) 2_666 ?
C3EA C6 1.50(3) 2_666 ?
C3EA C2CA 0.31(3) 2_666 ?
C3EA C3GA 1.68(3) 2_666 ?
C2FA C3DA 1.23(3) . ?
C2FA C4FA 1.502(14) . ?
C2FA C6CA 1.56(4) 2_666 ?
C2FA C5GA 0.32(3) 2_666 ?
C2FA C14O 1.30(4) 2_666 ?
C2FA C5 1.70(3) 2_666 ?
C4EA C5EA 1.33(2) . ?
C4EA C2GA 1.40(4) 2_666 ?
C4EA C2CA 1.28(3) 2_666 ?
C4EA C3GA 0.22(3) 2_666 ?
C4EA C7FA 1.63(3) 2_666 ?
C3DA C140 1.38(4) 2_666 ?
C3DA C1 1.70(3) 2_666 ?
C3DA C5GA 1.51(3) 2_666 ?
C3DA C14O 0.27(3) 2_666 ?
C6FA C8CA 1.72(2) 2_666 ?
C6FA C7BA 1.393(9) . ?
C6FA C0FA 1.462(12) . ?
C6FA C1DA 1.25(3) 2_666 ?
C6FA C8EA 0.31(2) 2_666 ?
C6FA C7DA 1.39(3) 2_666 ?
C7BA C8DA 1.81(2) 2_666 ?
C7BA C0GA 1.14(2) 2_666 ?
C7BA C8EA 1.53(3) 2_666 ?
C7BA C7DA 0.40(2) 2_666 ?
C7BA C0DA 1.465(17) . ?
C5EA C8FA 1.52(3) 2_666 ?
C5EA C8BA 1.66(3) 2_666 ?
C5EA C1CA 1.516(13) . ?
C5EA C3GA 1.12(3) 2_666 ?
C5EA C7FA 0.32(3) 2_666 ?
C8DA C03M 1.61(3) 2_666 ?
C8DA C7BA 1.81(2) 2_666 ?
C8DA C9DA 1.474(16) . ?
C8DA C7EA 1.01(2) 2_666 ?
C8DA C7DA 1.484(15) . ?
C8DA C0DA 0.42(2) 2_666 ?
C4FA C1GA 1.35(3) 2_666 ?
C4FA C4 1.78(3) 2_666 ?
C4FA C5GA 1.29(3) 2_666 ?
C4FA C5 0.35(3) 2_666 ?
C9FA C6EA 1.80(2) 2_666 ?
C9FA C1DA 1.38(3) 2_666 ?
C9FA C6 1.428(8) . ?
C9FA C1CA 1.11(3) 2_666 ?
C9FA C4CA 0.31(3) 2_666 ?
C1BA C3BA 1.460(10) . ?
C1BA C4BA 1.511(11) . ?
C1BA C5BA 1.49(2) . ?
C1BA C0AA 1.541(10) . ?
C1BA C6DA 1.57(2) . ?
C1BA C1FA 1.52(2) . ?
Cl1 C1AA 1.725(6) . ?
Cl0A C6AA 1.751(7) . ?
C2BA C1AA 1.380(8) . ?
C2BA C8 1.382(9) . ?
C1AA C4AA 1.372(9) . ?
C4AA C3AA 1.386(10) . ?
C2AA C3AA 1.379(10) . ?
C2AA C8 1.366(10) . ?
C8AA C7AA 1.395(10) . ?
C8AA C9AA 1.367(10) . ?
C6AA C7AA 1.362(9) . ?
C6AA C5AA 1.378(9) . ?
C9AA C0BA 1.380(10) . ?
C5AA C0BA 1.391(9) . ?
C9EA C2EA 0.22(3) 2_666 ?
C9EA C8CA 1.19(3) 2_666 ?
C9EA C1EA 1.60(3) 2_666 ?
C9EA C5DA 1.41(3) 2_666 ?
C9EA C0FA 1.403(9) . ?
C9EA C140 1.44(2) . ?
C9EA C7EA 1.480(19) . ?
C0FA C2EA 1.57(3) 2_666 ?
C0FA C8CA 0.29(3) 2_666 ?
C0FA C6EA 1.39(3) 2_666 ?
C0FA C6 1.472(14) . ?
C0FA C8EA 1.17(3) 2_666 ?
C9DA C03M 0.30(3) 2_666 ?
C9DA C041 1.74(3) 2_666 ?
C9DA C7CA 1.32(4) 2_666 ?
C9DA C0EA 1.454(15) . ?
C9DA C8BA 1.29(3) . ?
C9DA C0DA 1.41(3) 2_666 ?
C3CA C9CA 0.25(3) 2_666 ?
C3CA C03W 1.35(4) 2_666 ?
C3CA C1EA 1.48(3) 2_666 ?
C3CA C3EA 1.26(3) 2_666 ?
C3CA C1GA 1.451(16) . ?
C3CA C140 1.56(3) . ?
C3CA C2CA 1.442(16) . ?
C2GA C03V 0.22(4) 2_666 ?
C2GA C03W 1.69(3) 2_666 ?
C2GA C041 1.22(3) 2_666 ?
C2GA C4EA 1.40(4) 2_666 ?
C2GA C1GA 1.444(15) . ?
C2GA C0EA 1.45(2) . ?
C2GA C3GA 1.455(17) . ?
C1GA C9CA 1.55(4) 2_666 ?
C1GA C03V 1.24(3) 2_666 ?
C1GA C03W 0.28(3) 2_666 ?
C1GA C4FA 1.35(3) 2_666 ?
C1GA C5 1.47(2) . ?
C1DA C5FA 0.31(2) 2_666 ?
C1DA C2DA 1.62(3) 2_666 ?
C1DA C6FA 1.25(3) 2_666 ?
C1DA C9FA 1.38(3) 2_666 ?
C1DA C3 1.41(2) . ?
C1DA C8EA 1.408(9) . ?
C1DA C4CA 1.413(9) . ?
C140 C2EA 1.29(3) 2_666 ?
C140 C9CA 1.40(4) 2_666 ?
C140 C1EA 0.25(3) 2_666 ?
C140 C3DA 1.38(4) 2_666 ?
C140 C14O 1.46(3) . ?
C0EA C03M 1.15(3) 2_666 ?
C0EA C03V 1.62(3) 2_666 ?
C0EA C041 0.32(3) 2_666 ?
C0EA C6BA 1.57(3) 2_666 ?
C0EA C0GA 1.467(14) . ?
C5CA C0CA 0.30(3) 2_666 ?
C5CA C3FA 1.34(3) 2_666 ?
C5CA C9BA 1.65(3) 2_666 ?
C5CA C8FA 1.19(3) 2_666 ?
C5CA C6CA 1.407(10) . ?
C5CA C2 1.482(16) . ?
C5CA C1CA 1.476(14) . ?
C1 C4DA 0.28(3) 2_666 ?
C1 C5DA 1.41(4) 2_666 ?
C1 C9BA 1.12(3) 2_666 ?
C1 C3DA 1.70(3) 2_666 ?
C1 C7EA 1.60(3) . ?
C1 C2 1.400(10) . ?
C1 C14O 1.45(3) . ?
C6CA C0CA 1.48(3) 2_666 ?
C6CA C3FA 0.25(4) 2_666 ?
C6CA C2DA 1.27(4) 2_666 ?
C6CA C2FA 1.56(4) 2_666 ?
C6CA C3 1.419(14) . ?
C6CA C5GA 1.416(8) . ?
C3 C5FA 1.13(3) 2_666 ?
C3 C3FA 1.65(4) 2_666 ?
C3 C2DA 0.25(3) 2_666 ?
C3 C4GA 1.52(3) 2_666 ?
C3 C4 1.416(8) . ?
C6 C8CA 1.57(3) 2_666 ?
C6 C6EA 0.38(2) 2_666 ?
C6 C3EA 1.50(3) 2_666 ?
C6 C2CA 1.415(18) . ?
C6 C4CA 1.15(2) 2_666 ?
C8BA C03M 1.48(4) 2_666 ?
C8BA C7CA 0.22(4) 2_666 ?
C8BA C5EA 1.66(3) 2_666 ?
C8BA C2 1.35(4) 2_666 ?
C8BA C7FA 1.401(16) . ?
C0GA C041 1.46(3) 2_666 ?
C0GA C6BA 0.35(2) 2_666 ?
C0GA C4GA 1.63(2) 2_666 ?
C0GA C7BA 1.14(2) 2_666 ?
C0GA C4 1.435(19) . ?
C0GA C7DA 1.447(14) . ?
C0GA C0DA 1.98(2) 2_666 ?
C7EA C2EA 1.54(3) 2_666 ?
C7EA C4DA 1.65(3) 2_666 ?
C7EA C5DA 0.29(3) 2_666 ?
C7EA C8DA 1.01(2) 2_666 ?
C7EA C0DA 1.385(9) . ?
C2 C0CA 1.26(3) 2_666 ?
C2 C4DA 1.61(3) 2_666 ?
C2 C9BA 0.29(4) 2_666 ?
C2 C8BA 1.35(4) 2_666 ?
C1CA C0CA 1.72(3) 2_666 ?
C1CA C8FA 0.35(2) 2_666 ?
C1CA C9FA 1.11(3) 2_666 ?
C1CA C7FA 1.49(3) 2_666 ?
C1CA C4CA 1.322(19) . ?
C4 C2DA 1.45(3) 2_666 ?
C4 C6BA 1.16(3) 2_666 ?
C4 C4GA 0.28(3) 2_666 ?
C4 C4FA 1.78(3) 2_666 ?
C4 C5 1.444(13) . ?
C2CA C9CA 1.65(3) 2_666 ?
C2CA C6EA 1.31(3) 2_666 ?
C2CA C3EA 0.31(3) 2_666 ?
C2CA C4EA 1.28(3) 2_666 ?
C2CA C3GA 1.424(9) . ?
C5GA C3FA 1.41(4) 2_666 ?
C5GA C2FA 0.32(3) 2_666 ?
C5GA C3DA 1.51(3) 2_666 ?
C5GA C4FA 1.29(3) 2_666 ?
C5GA C14O 1.57(4) . ?
C5GA C5 1.445(14) . ?
C3GA C03V 1.50(4) 2_666 ?
C3GA C3EA 1.68(3) 2_666 ?
C3GA C4EA 0.22(3) 2_666 ?
C3GA C5EA 1.12(3) 2_666 ?
C3GA C7FA 1.413(19) . ?
C14O C1EA 1.55(4) 2_666 ?
C14O C4DA 1.19(4) 2_666 ?
C14O C2FA 1.30(4) 2_666 ?
C14O C3DA 0.27(3) 2_666 ?
C8EA C5FA 1.65(3) 2_666 ?
C8EA C6FA 0.31(2) 2_666 ?
C8EA C7BA 1.53(3) 2_666 ?
C8EA C0FA 1.17(3) 2_666 ?
C8EA C7DA 1.45(2) . ?
C7DA C6BA 1.76(2) 2_666 ?
C7DA C6FA 1.39(3) 2_666 ?
C7DA C7BA 0.40(2) 2_666 ?
C7DA C0DA 1.19(3) 2_666 ?
C7FA C7CA 1.22(3) 2_666 ?
C7FA C4EA 1.63(3) 2_666 ?
C7FA C5EA 0.32(3) 2_666 ?
C7FA C1CA 1.49(3) 2_666 ?
C0DA C5DA 1.66(2) 2_666 ?
C0DA C8DA 0.42(2) 2_666 ?
C0DA C9DA 1.41(3) 2_666 ?
C0DA C0GA 1.98(2) 2_666 ?
C0DA C7DA 1.19(3) 2_666 ?
C5 C03W 1.47(3) 2_666 ?
C5 C4GA 1.19(3) 2_666 ?
C5 C2FA 1.70(3) 2_666 ?
C5 C4FA 0.35(3) 2_666 ?
C4CA C5FA 1.57(3) 2_666 ?
C4CA C8FA 1.65(3) 2_666 ?
C4CA C9FA 0.31(3) 2_666 ?
C4CA C6 1.15(2) 2_666 ?
